data_1551826
loop_
_publ_author_name
'Jia-Cheng Chang'
'Shin-Han Tseng'
'Chien-Chen Lai'
'Yi-Hung Liu'
'Shie-Ming Peng'
'Sheng-Hsien Chiu'

_publ_section_title
;
 Mechanically interlocked daisy-chain-like structures as multidimensional
 molecular muscles
;
_journal_name_full 'Nature Chemistry'
_journal_page_first 128
_journal_page_last 134
_journal_paper_doi 10.1038/nchem.2608
_journal_volume 9
_journal_year 2017
_chemical_formula_sum 'C194 H201 Cl8 N27 O54 Zn4'
_chemical_formula_weight 4319.89
_space_group_crystal_system triclinic
_space_group_IT_number 2
_space_group_name_Hall '-P 1'
_space_group_name_H-M_alt 'P -1'
_atom_sites_solution_hydrogens geom
_cell_angle_alpha 92.087(3)
_cell_angle_beta 91.400(3)
_cell_angle_gamma 112.299(4)
_cell_formula_units_Z 2
_cell_length_a 20.5708(8)
_cell_length_b 21.4332(8)
_cell_length_c 24.3151(8)
_cell_measurement_reflns_used 9405
_cell_measurement_temperature 120(2)
_cell_measurement_theta_max 74.1020
_cell_measurement_theta_min 3.5960
_cell_volume 9903.7(7)
_computing_cell_refinement
; 
CrysAlisPro, Agilent Technologies, 
Version 1.171.37.31 (release 14-01-2014 CrysAlis171 .NET) 
(compiled Jan 14 2014,18:38:05) 
Empirical absorption correction using spherical harmonics, 
 implemented in SCALE3 ABSPACK scaling algorithm. 
;
_computing_data_collection
; 
CrysAlisPro, Agilent Technologies, 
Version 1.171.37.31 (release 14-01-2014 CrysAlis171 .NET) 
(compiled Jan 14 2014,18:38:05) 
Empirical absorption correction using spherical harmonics, 
 implemented in SCALE3 ABSPACK scaling algorithm. 
;
_computing_data_reduction
; 
CrysAlisPro, Agilent Technologies, 
Version 1.171.37.31 (release 14-01-2014 CrysAlis171 .NET) 
(compiled Jan 14 2014,18:38:05) 
Empirical absorption correction using spherical harmonics, 
 implemented in SCALE3 ABSPACK scaling algorithm. 
;
_computing_molecular_graphics OLEX2
_computing_publication_material CIFTAB
_computing_structure_refinement 'SHELXL-2014/7 (Sheldrick, 2014)'
_computing_structure_solution 'SHELXS-2014/7 (Sheldrick, 2014)'
_diffrn_ambient_temperature 120(2)
_diffrn_detector_area_resol_mean 10.2496
_diffrn_measured_fraction_theta_full 0.986
_diffrn_measured_fraction_theta_max 0.985
_diffrn_measurement_device_type 'Agilent Xcalibur, Atlas, Gemini'
_diffrn_radiation_type CuK\a
_diffrn_radiation_wavelength 1.54178
_diffrn_reflns_av_R_equivalents 0.0928
_diffrn_reflns_av_unetI/netI 0.1354
_diffrn_reflns_Laue_measured_fraction_full 0.986
_diffrn_reflns_Laue_measured_fraction_max 0.985
_diffrn_reflns_limit_h_max 24
_diffrn_reflns_limit_h_min -24
_diffrn_reflns_limit_k_max 21
_diffrn_reflns_limit_k_min -25
_diffrn_reflns_limit_l_max 23
_diffrn_reflns_limit_l_min -29
_diffrn_reflns_number 57053
_diffrn_reflns_point_group_measured_fraction_full 0.986
_diffrn_reflns_point_group_measured_fraction_max 0.985
_diffrn_reflns_theta_full 67.679
_diffrn_reflns_theta_max 67.999
_diffrn_reflns_theta_min 3.130
_diffrn_source 'Enhance (Cu) X-ray Source'
_exptl_absorpt_coefficient_mu 2.297
_exptl_absorpt_correction_T_max 1.00000
_exptl_absorpt_correction_T_min 0.91429
_exptl_absorpt_correction_type multi-scan
_exptl_absorpt_process_details
; 
CrysAlisPro, Agilent Technologies, 
Version 1.171.37.31 (release 14-01-2014 CrysAlis171 .NET) 
(compiled Jan 14 2014,18:38:05) 
Empirical absorption correction using spherical harmonics, 
 implemented in SCALE3 ABSPACK scaling algorithm. 
;
_exptl_crystal_colour orange
_exptl_crystal_density_diffrn 1.449
_exptl_crystal_description plate
_exptl_crystal_F_000 4484
_exptl_crystal_size_max 0.20
_exptl_crystal_size_mid 0.15
_exptl_crystal_size_min 0.10
_refine_diff_density_max 2.121
_refine_diff_density_min -1.199
_refine_diff_density_rms 0.114
_refine_ls_extinction_coef .
_refine_ls_extinction_method none
_refine_ls_goodness_of_fit_ref 1.314
_refine_ls_hydrogen_treatment constr
_refine_ls_matrix_type full
_refine_ls_number_parameters 2591
_refine_ls_number_reflns 35553
_refine_ls_number_restraints 676
_refine_ls_restrained_S_all 1.343
_refine_ls_R_factor_all 0.2255
_refine_ls_R_factor_gt 0.1330
_refine_ls_shift/su_max 0.098
_refine_ls_shift/su_mean 0.003
_refine_ls_structure_factor_coef Fsqd
_refine_ls_weighting_details 'w=1/[\s^2^(Fo^2^)+(0.1000P)^2^] where P=(Fo^2^+2Fc^2^)/3'
_refine_ls_weighting_scheme calc
_refine_ls_wR_factor_gt 0.3079
_refine_ls_wR_factor_ref 0.3727
_reflns_Friedel_coverage 0.000
_reflns_Friedel_fraction_full .
_reflns_Friedel_fraction_max .
_reflns_number_gt 14225
_reflns_number_total 35553
_reflns_threshold_expression 'I > 2\s(I)'
_cod_data_source_file nchem.2608-s2.cif
_cod_data_source_block ic16899
_cod_database_code 1551826
_shelx_space_group_comment
; 
The symmetry employed for this shelxl refinement is uniquely defined 
by the following loop, which should always be used as a source of 
symmetry information in preference to the above space-group names. 
They are only intended as comments. 
;

loop_
_space_group_symop_operation_xyz
'x, y, z'
'-x, -y, -z'

loop_
_atom_site_label
_atom_site_type_symbol
_atom_site_fract_x
_atom_site_fract_y
_atom_site_fract_z
_atom_site_U_iso_or_equiv
_atom_site_adp_type
_atom_site_occupancy
_atom_site_site_symmetry_order
_atom_site_calc_flag
_atom_site_refinement_flags_posn
_atom_site_refinement_flags_adp
_atom_site_refinement_flags_occupancy
_atom_site_disorder_assembly
_atom_site_disorder_group
Zn1 Zn 0.79900(8) 0.57944(7) 0.18837(6) 0.0689(4) Uani 1 1 d . . . . .
Zn2 Zn 0.71165(7) 0.85941(7) 0.49475(6) 0.0724(4) Uani 1 1 d . . . . .
Zn3 Zn 0.29552(7) 0.47526(6) 0.32051(5) 0.0603(4) Uani 1 1 d . . . . .
Zn4 Zn 0.54014(7) 0.88039(7) 0.10840(6) 0.0679(4) Uani 1 1 d . . . . .
O1 O 0.9000(4) 0.6659(4) 0.1845(3) 0.073(2) Uani 1 1 d . . . . .
O2 O 0.9243(4) 0.4751(5) 0.3906(4) 0.094(3) Uani 1 1 d . . . . .
O3 O 0.7889(4) 0.3944(4) 0.4302(4) 0.089(2) Uani 1 1 d . . . . .
O4 O 0.6477(4) 0.3785(3) 0.4547(3) 0.075(2) Uani 1 1 d . . . . .
O5 O 0.6812(3) 0.5442(3) 0.1976(3) 0.0595(17) Uani 1 1 d . . . . .
O6 O 0.6893(4) 0.8750(4) 0.4108(3) 0.080(2) Uani 1 1 d . . . . .
O7 O 0.3445(8) 0.8207(8) 0.4450(8) 0.212(4) Uani 1 1 d D U . . .
O8 O 0.3453(7) 0.8181(7) 0.5812(7) 0.177(4) Uani 1 1 d . U . . .
O9 O 0.4430(5) 0.7940(4) 0.6578(4) 0.098(3) Uani 1 1 d . . . . .
O10 O 0.7445(4) 0.8027(4) 0.5588(3) 0.079(2) Uani 1 1 d . . . . .
O11 O 0.3989(4) 0.4634(3) 0.3289(3) 0.073(2) Uani 1 1 d . . . . .
O12 O 0.2921(5) 0.3393(6) 0.0664(4) 0.127(3) Uani 1 1 d . U . . .
O13 O 0.1500(5) 0.3064(4) 0.0294(4) 0.099(3) Uani 1 1 d . . . . .
O14 O 0.0668(5) 0.3439(6) 0.0988(5) 0.136(4) Uani 1 1 d . . . . .
O15 O 0.2308(3) 0.5381(3) 0.3304(3) 0.075(2) Uani 1 1 d . . . . .
O16 O 0.5130(4) 0.8901(3) 0.1963(3) 0.074(2) Uani 1 1 d . . . . .
O17 O 0.8679(4) 1.0875(4) 0.2252(4) 0.091(3) Uani 1 1 d . . . . .
O18 O 0.9447(5) 1.1287(5) 0.1271(4) 0.104(3) Uani 1 1 d . . . . .
O19 O 0.8767(4) 1.0322(4) 0.0394(4) 0.095(3) Uani 1 1 d . . . . .
O20 O 0.5385(4) 0.8117(3) 0.0335(3) 0.077(2) Uani 1 1 d . . . . .
N1 N 0.7718(4) 0.6586(4) 0.1669(3) 0.061(2) Uani 1 1 d . . . . .
N2 N 0.6405(4) 0.8826(4) 0.1212(3) 0.061(2) Uani 1 1 d . . . . .
N3 N 0.5988(4) 0.9838(4) 0.1121(4) 0.068(2) Uani 1 1 d . . . . .
N4 N 0.5103(5) 1.3090(5) 0.1462(5) 0.096(3) Uani 1 1 d . . . . .
H4A H 0.4688 1.3017 0.1594 0.115 Uiso 1 1 calc R U . . .
H4B H 0.5371 1.3497 0.1367 0.115 Uiso 1 1 calc R U . . .
N5 N 0.7473(4) 0.7983(5) 0.4510(4) 0.072(2) Uani 1 1 d . . . . .
N6 N 0.8021(5) 0.5930(5) 0.2738(4) 0.075(3) Uani 1 1 d . . . . .
N7 N 0.8055(4) 0.4888(5) 0.2104(4) 0.069(2) Uani 1 1 d . . . . .
N8 N 0.8450(6) 0.1785(5) 0.0545(5) 0.109(4) Uani 1 1 d . . . . .
H8A H 0.8554 0.1461 0.0688 0.131 Uiso 1 1 calc R U . . .
H8B H 0.8383 0.1786 0.0186 0.131 Uiso 1 1 calc R U . . .
N9 N 0.3610(4) 0.5615(4) 0.3653(3) 0.061(2) Uani 1 1 d . . . . .
N10 N 0.6009(4) 0.8102(4) 0.4989(3) 0.063(2) Uani 1 1 d . . . . .
N11 N 0.6896(5) 0.9217(4) 0.5497(4) 0.076(3) Uani 1 1 d . . . . .
N12 N 0.9529(5) 1.1731(5) 0.7673(4) 0.101(4) Uani 1 1 d . . . . .
H12A H 0.9966 1.1860 0.7570 0.121 Uiso 1 1 calc R U . . .
H12B H 0.9440 1.1861 0.8000 0.121 Uiso 1 1 calc R U . . .
N13 N 0.4732(4) 0.7862(4) 0.1274(3) 0.058(2) Uani 1 1 d . . . . .
N14 N 0.3087(4) 0.5051(4) 0.2384(3) 0.055(2) Uani 1 1 d . . . . .
N15 N 0.2324(4) 0.3849(4) 0.2763(3) 0.062(2) Uani 1 1 d . . . . .
N16 N 0.0024(6) 0.0256(5) 0.3702(4) 0.109(4) Uani 1 1 d . . . . .
H16A H -0.0024 -0.0141 0.3555 0.131 Uiso 1 1 calc R U . . .
H16B H -0.0183 0.0284 0.4009 0.131 Uiso 1 1 calc R U . . .
C1 C 0.6505(5) 0.5928(5) 0.1876(5) 0.068(3) Uani 1 1 d . . . . .
H1A H 0.6282 0.6012 0.2212 0.082 Uiso 1 1 calc R U . . .
H1B H 0.6138 0.5754 0.1576 0.082 Uiso 1 1 calc R U . . .
C2 C 0.7062(6) 0.6567(5) 0.1719(4) 0.065(3) Uani 1 1 d . . . . .
C3 C 0.6904(5) 0.7123(5) 0.1623(4) 0.062(3) Uani 1 1 d . . . . .
H3A H 0.6439 0.7104 0.1666 0.074 Uiso 1 1 calc R U . . .
C4 C 0.7433(6) 0.7723(5) 0.1460(4) 0.065(3) Uani 1 1 d . . . . .
C5 C 0.8093(6) 0.7715(5) 0.1383(4) 0.066(3) Uani 1 1 d . . . . .
H5A H 0.8452 0.8098 0.1248 0.079 Uiso 1 1 calc R U . . .
C6 C 0.8233(6) 0.7150(5) 0.1503(4) 0.068(3) Uani 1 1 d . . . . .
C7 C 0.8955(5) 0.7138(5) 0.1466(5) 0.069(3) Uani 1 1 d . . . . .
H7A H 0.9030 0.7003 0.1087 0.083 Uiso 1 1 calc R U . . .
H7B H 0.9317 0.7591 0.1565 0.083 Uiso 1 1 calc R U . . .
C8 C 0.9671(6) 0.6570(6) 0.1844(5) 0.081(3) Uani 1 1 d . . . . .
H8C H 1.0066 0.7011 0.1818 0.097 Uiso 1 1 calc R U . . .
H8D H 0.9680 0.6270 0.1527 0.097 Uiso 1 1 calc R U . . .
C9 C 0.9728(6) 0.6261(7) 0.2376(5) 0.077(3) Uani 1 1 d . . . . .
C10 C 0.9736(6) 0.6583(7) 0.2875(6) 0.087(4) Uani 1 1 d . . . . .
H10A H 0.9707 0.7015 0.2885 0.104 Uiso 1 1 calc R U . . .
C11 C 0.9784(6) 0.6295(7) 0.3358(6) 0.088(4) Uani 1 1 d . . . . .
H11A H 0.9775 0.6526 0.3696 0.106 Uiso 1 1 calc R U . . .
C12 C 0.9845(6) 0.5687(8) 0.3367(7) 0.092(4) Uani 1 1 d . . . . .
C13 C 0.9849(6) 0.5348(8) 0.2876(8) 0.108(5) Uani 1 1 d . . . . .
H13A H 0.9887 0.4920 0.2882 0.130 Uiso 1 1 calc R U . . .
C14 C 0.9798(6) 0.5620(7) 0.2362(6) 0.086(4) Uani 1 1 d . . . . .
H14A H 0.9810 0.5389 0.2024 0.103 Uiso 1 1 calc R U . . .
C15 C 0.9857(6) 0.5346(8) 0.3903(6) 0.104(5) Uani 1 1 d . . . . .
H15A H 1.0281 0.5234 0.3932 0.125 Uiso 1 1 calc R U . . .
H15B H 0.9870 0.5653 0.4221 0.125 Uiso 1 1 calc R U . . .
C16 C 0.9188(7) 0.4431(7) 0.4418(6) 0.101(5) Uani 1 1 d . . . . .
H16C H 0.9154 0.4732 0.4725 0.121 Uiso 1 1 calc R U . . .
H16D H 0.9602 0.4315 0.4492 0.121 Uiso 1 1 calc R U . . .
C17 C 0.8523(7) 0.3797(7) 0.4357(5) 0.091(4) Uani 1 1 d . . . . .
H17A H 0.8551 0.3524 0.4029 0.109 Uiso 1 1 calc R U . . .
H17B H 0.8491 0.3526 0.4684 0.109 Uiso 1 1 calc R U . . .
C18 C 0.7672(7) 0.4101(7) 0.4820(5) 0.088(4) Uani 1 1 d . . . . .
H18A H 0.8072 0.4461 0.5021 0.105 Uiso 1 1 calc R U . . .
H18B H 0.7521 0.3696 0.5044 0.105 Uiso 1 1 calc R U . . .
C19 C 0.7087(5) 0.4328(5) 0.4743(5) 0.071(3) Uani 1 1 d . . . . .
H19A H 0.6996 0.4516 0.5097 0.086 Uiso 1 1 calc R U . . .
H19B H 0.7214 0.4689 0.4476 0.086 Uiso 1 1 calc R U . . .
C20 C 0.5943(6) 0.4026(5) 0.4349(4) 0.075(3) Uani 1 1 d . . . . .
H20A H 0.5954 0.4413 0.4590 0.090 Uiso 1 1 calc R U . . .
H20B H 0.5472 0.3662 0.4365 0.090 Uiso 1 1 calc R U . . .
C21 C 0.6070(5) 0.4239(5) 0.3777(4) 0.063(3) Uani 1 1 d . . . . .
C22 C 0.6112(6) 0.3807(5) 0.3342(5) 0.074(3) Uani 1 1 d . . . . .
H22A H 0.6081 0.3367 0.3425 0.089 Uiso 1 1 calc R U . . .
C23 C 0.6193(6) 0.3983(5) 0.2815(4) 0.067(3) Uani 1 1 d . . . . .
H23A H 0.6209 0.3663 0.2540 0.081 Uiso 1 1 calc R U . . .
C24 C 0.6253(5) 0.4606(5) 0.2665(4) 0.063(3) Uani 1 1 d . . . . .
C25 C 0.6222(5) 0.5052(5) 0.3081(4) 0.060(3) Uani 1 1 d . . . . .
H25A H 0.6270 0.5496 0.2993 0.072 Uiso 1 1 calc R U . . .
C26 C 0.6122(5) 0.4864(5) 0.3621(4) 0.065(3) Uani 1 1 d . . . . .
H26A H 0.6089 0.5180 0.3892 0.078 Uiso 1 1 calc R U . . .
C27 C 0.6322(5) 0.4759(5) 0.2070(4) 0.064(3) Uani 1 1 d . . . . .
H27A H 0.6483 0.4432 0.1876 0.077 Uiso 1 1 calc R U . . .
H27B H 0.5853 0.4696 0.1909 0.077 Uiso 1 1 calc R U . . .
C28 C 0.6565(6) 0.8277(6) 0.1269(4) 0.077(4) Uani 1 1 d . . . . .
H28A H 0.6195 0.7843 0.1247 0.092 Uiso 1 1 calc R U . . .
C29 C 0.7265(6) 0.8323(5) 0.1361(4) 0.067(3) Uani 1 1 d . . . . .
C30 C 0.7799(6) 0.8984(5) 0.1370(4) 0.066(3) Uani 1 1 d . . . . .
H30A H 0.8279 0.9048 0.1433 0.079 Uiso 1 1 calc R U . . .
C31 C 0.7618(5) 0.9520(5) 0.1289(4) 0.068(3) Uani 1 1 d . . . . .
H31A H 0.7974 0.9959 0.1279 0.081 Uiso 1 1 calc R U . . .
C32 C 0.6933(6) 0.9436(4) 0.1222(4) 0.065(3) Uani 1 1 d . . . . .
C33 C 0.6691(6) 0.9998(5) 0.1200(4) 0.070(3) Uani 1 1 d . . . . .
C34 C 0.7144(6) 1.0674(5) 0.1286(5) 0.071(3) Uani 1 1 d . . . . .
H34A H 0.7638 1.0797 0.1327 0.086 Uiso 1 1 calc R U . . .
C35 C 0.6845(5) 1.1167(5) 0.1312(5) 0.073(3) Uani 1 1 d . . . . .
H35A H 0.7144 1.1625 0.1393 0.087 Uiso 1 1 calc R U . . .
C36 C 0.6143(5) 1.1009(5) 0.1226(4) 0.062(3) Uani 1 1 d . . . . .
C37 C 0.5722(6) 1.0333(5) 0.1136(4) 0.069(3) Uani 1 1 d . . . . .
H37A H 0.5229 1.0208 0.1083 0.083 Uiso 1 1 calc R U . . .
C38 C 0.5843(5) 1.1523(5) 0.1281(4) 0.066(3) Uani 1 1 d . . . . .
C39 C 0.6253(6) 1.2178(5) 0.1122(5) 0.071(3) Uani 1 1 d . . . . .
H39A H 0.6702 1.2271 0.0974 0.086 Uiso 1 1 calc R U . . .
C40 C 0.5992(6) 1.2690(5) 0.1183(5) 0.074(3) Uani 1 1 d . . . . .
H40A H 0.6265 1.3130 0.1072 0.089 Uiso 1 1 calc R U . . .
C41 C 0.5335(7) 1.2568(5) 0.1405(5) 0.075(3) Uani 1 1 d . . . . .
C42 C 0.4939(6) 1.1927(6) 0.1547(4) 0.076(3) Uani 1 1 d . . . . .
H42A H 0.4485 1.1833 0.1687 0.091 Uiso 1 1 calc R U . . .
C43 C 0.5198(6) 1.1400(5) 0.1489(4) 0.062(3) Uani 1 1 d . . . . .
H43A H 0.4919 1.0959 0.1595 0.074 Uiso 1 1 calc R U . . .
C44 C 0.7871(8) 0.7698(8) 0.5368(5) 0.102(4) Uani 1 1 d . . . . .
H44A H 0.7763 0.7261 0.5542 0.123 Uiso 1 1 calc R U . . .
H44B H 0.8373 0.7980 0.5450 0.123 Uiso 1 1 calc R U . . .
C45 C 0.7735(7) 0.7578(7) 0.4750(5) 0.090(4) Uani 1 1 d . . . . .
C46 C 0.7930(7) 0.7118(7) 0.4460(5) 0.088(4) Uani 1 1 d . . . . .
H46A H 0.8168 0.6880 0.4645 0.106 Uiso 1 1 calc R U . . .
C47 C 0.7783(6) 0.7003(6) 0.3908(5) 0.074(3) Uani 1 1 d . . . . .
C48 C 0.7516(6) 0.7441(6) 0.3647(5) 0.083(4) Uani 1 1 d . . . . .
H48A H 0.7430 0.7401 0.3259 0.100 Uiso 1 1 calc R U . . .
C49 C 0.7379(6) 0.7932(6) 0.3961(5) 0.077(4) Uani 1 1 d . . . . .
C50 C 0.7162(6) 0.8444(6) 0.3679(5) 0.083(4) Uani 1 1 d . . . . .
H50A H 0.7570 0.8787 0.3512 0.099 Uiso 1 1 calc R U . . .
H50B H 0.6794 0.8221 0.3386 0.099 Uiso 1 1 calc R U . . .
C51 C 0.6716(8) 0.9312(6) 0.3939(6) 0.099(4) Uani 1 1 d . . . . .
H51A H 0.6845 0.9401 0.3551 0.119 Uiso 1 1 calc R U . . .
H51B H 0.7000 0.9720 0.4168 0.119 Uiso 1 1 calc R U . . .
C52 C 0.5956(13) 0.9190(13) 0.3986(10) 0.179(4) Uani 1 1 d . U . . .
C53 C 0.5470(12) 0.8567(12) 0.3757(10) 0.183(4) Uani 1 1 d . U . . .
H53A H 0.5622 0.8245 0.3583 0.220 Uiso 1 1 calc R U . . .
C54 C 0.4754(12) 0.8445(12) 0.3798(10) 0.187(4) Uani 1 1 d . U . . .
H54A H 0.4413 0.8033 0.3647 0.225 Uiso 1 1 calc R U . . .
C55 C 0.4547(12) 0.8891(14) 0.4041(11) 0.193(4) Uani 1 1 d D U . . .
C56 C 0.4978(10) 0.9485(11) 0.4265(10) 0.191(4) Uani 1 1 d D U . . .
H56A H 0.4800 0.9791 0.4435 0.230 Uiso 1 1 calc R U . . .
C57 C 0.5736(12) 0.9652(11) 0.4241(10) 0.185(4) Uani 1 1 d . U . . .
H57A H 0.6065 1.0067 0.4398 0.222 Uiso 1 1 calc R U . . .
C58 C 0.3781(9) 0.8693(10) 0.4126(8) 0.210(4) Uani 1 1 d D U . . .
H58A H 0.3713 0.9103 0.4265 0.253 Uiso 1 1 calc DR U . . .
H58B H 0.3538 0.8568 0.3758 0.253 Uiso 1 1 calc R U . . .
C59 C 0.3308(11) 0.8582(11) 0.4986(8) 0.199(4) Uani 1 1 d D U . . .
H59A H 0.3759 0.8928 0.5132 0.238 Uiso 1 1 calc DR U . . .
H59B H 0.2991 0.8815 0.4885 0.238 Uiso 1 1 calc DR U . . .
C60 C 0.2996(11) 0.8114(11) 0.5407(10) 0.183(4) Uani 1 1 d . U . . .
H60A H 0.2589 0.8196 0.5551 0.220 Uiso 1 1 calc R U . . .
H60B H 0.2825 0.7646 0.5246 0.220 Uiso 1 1 calc R U . . .
C61 C 0.3258(11) 0.7745(11) 0.6234(10) 0.173(5) Uani 1 1 d . U . . .
H61A H 0.3205 0.7289 0.6090 0.207 Uiso 1 1 calc R U . . .
H61B H 0.2791 0.7716 0.6354 0.207 Uiso 1 1 calc R U . . .
C62 C 0.3759(10) 0.7934(9) 0.6729(9) 0.153(7) Uani 1 1 d . U . . .
H62A H 0.3813 0.8386 0.6882 0.184 Uiso 1 1 calc R U . . .
H62B H 0.3567 0.7605 0.7017 0.184 Uiso 1 1 calc R U . . .
C63 C 0.4886(7) 0.8031(6) 0.7044(5) 0.089(4) Uani 1 1 d . . . . .
H63A H 0.4676 0.7661 0.7296 0.107 Uiso 1 1 calc R U . . .
H63B H 0.4959 0.8464 0.7244 0.107 Uiso 1 1 calc R U . . .
C64 C 0.5583(7) 0.8032(5) 0.6857(5) 0.075(3) Uani 1 1 d . . . . .
C65 C 0.5587(7) 0.7571(6) 0.6452(5) 0.077(3) Uani 1 1 d . . . . .
H65A H 0.5155 0.7230 0.6321 0.092 Uiso 1 1 calc R U . . .
C66 C 0.6210(7) 0.7593(6) 0.6231(4) 0.076(3) Uani 1 1 d . . . . .
H66A H 0.6196 0.7273 0.5946 0.091 Uiso 1 1 calc R U . . .
C67 C 0.6849(7) 0.8070(6) 0.6419(4) 0.077(3) Uani 1 1 d . . . . .
C68 C 0.6814(7) 0.8516(5) 0.6849(5) 0.075(3) Uani 1 1 d . . . . .
H68A H 0.7241 0.8858 0.6988 0.090 Uiso 1 1 calc R U . . .
C69 C 0.6228(7) 0.8488(6) 0.7069(5) 0.077(3) Uani 1 1 d . . . . .
H69A H 0.6245 0.8782 0.7375 0.092 Uiso 1 1 calc R U . . .
C70 C 0.7502(6) 0.8099(7) 0.6168(5) 0.089(4) Uani 1 1 d . . . . .
H70A H 0.7883 0.8537 0.6279 0.107 Uiso 1 1 calc R U . . .
H70B H 0.7636 0.7737 0.6312 0.107 Uiso 1 1 calc R U . . .
C71 C 0.7983(5) 0.6450(6) 0.3032(5) 0.070(3) Uani 1 1 d . . . . .
H71A H 0.8013 0.6840 0.2843 0.083 Uiso 1 1 calc R U . . .
C72 C 0.7904(5) 0.6461(6) 0.3599(5) 0.071(3) Uani 1 1 d . . . . .
C73 C 0.7926(6) 0.5914(6) 0.3874(5) 0.079(3) Uani 1 1 d . . . . .
H73A H 0.7895 0.5911 0.4263 0.095 Uiso 1 1 calc R U . . .
C74 C 0.7994(6) 0.5371(6) 0.3588(5) 0.076(3) Uani 1 1 d . . . . .
H74A H 0.8018 0.5000 0.3777 0.092 Uiso 1 1 calc R U . . .
C75 C 0.8024(6) 0.5385(6) 0.3011(5) 0.072(3) Uani 1 1 d . . . . .
C76 C 0.8037(5) 0.4818(5) 0.2652(5) 0.065(3) Uani 1 1 d . . . . .
C77 C 0.8046(6) 0.4223(6) 0.2875(5) 0.081(3) Uani 1 1 d . . . . .
H77A H 0.8030 0.4167 0.3261 0.097 Uiso 1 1 calc R U . . .
C78 C 0.8078(6) 0.3729(6) 0.2518(6) 0.083(4) Uani 1 1 d . . . . .
H78A H 0.8058 0.3316 0.2663 0.100 Uiso 1 1 calc R U . . .
C79 C 0.8136(6) 0.3801(6) 0.1962(5) 0.076(3) Uani 1 1 d . . . . .
C80 C 0.8117(5) 0.4418(6) 0.1778(5) 0.072(3) Uani 1 1 d . . . . .
H80A H 0.8152 0.4491 0.1395 0.086 Uiso 1 1 calc R U . . .
C81 C 0.8238(6) 0.3303(6) 0.1579(5) 0.077(3) Uani 1 1 d . . . . .
C82 C 0.8126(6) 0.3284(6) 0.1011(6) 0.084(4) Uani 1 1 d . . . . .
H82A H 0.7984 0.3615 0.0858 0.101 Uiso 1 1 calc R U . . .
C83 C 0.8215(6) 0.2791(6) 0.0654(6) 0.086(4) Uani 1 1 d . . . . .
H83A H 0.8157 0.2800 0.0266 0.103 Uiso 1 1 calc R U . . .
C84 C 0.8390(7) 0.2296(6) 0.0887(5) 0.080(3) Uani 1 1 d . . . . .
C85 C 0.8492(6) 0.2310(6) 0.1460(6) 0.081(3) Uani 1 1 d . . . . .
H85A H 0.8615 0.1970 0.1621 0.097 Uiso 1 1 calc R U . . .
C86 C 0.8418(6) 0.2805(5) 0.1790(6) 0.076(3) Uani 1 1 d . . . . .
H86A H 0.8493 0.2803 0.2177 0.091 Uiso 1 1 calc R U . . .
C87 C 0.2599(5) 0.5950(5) 0.3671(5) 0.071(3) Uani 1 1 d . . . . .
H87A H 0.2322 0.5876 0.4007 0.085 Uiso 1 1 calc R U . . .
H87B H 0.2572 0.6350 0.3496 0.085 Uiso 1 1 calc R U . . .
C88 C 0.3344(5) 0.6079(5) 0.3824(4) 0.054(2) Uani 1 1 d . . . . .
C89 C 0.3755(5) 0.6640(4) 0.4164(4) 0.061(3) Uani 1 1 d . . . . .
H89A H 0.3577 0.6971 0.4277 0.073 Uiso 1 1 calc R U . . .
C90 C 0.4428(5) 0.6701(5) 0.4330(4) 0.063(3) Uani 1 1 d . . . . .
C91 C 0.4677(5) 0.6202(4) 0.4157(4) 0.057(3) Uani 1 1 d . . . . .
H91A H 0.5128 0.6225 0.4279 0.069 Uiso 1 1 calc R U . . .
C92 C 0.4261(5) 0.5687(5) 0.3812(4) 0.060(3) Uani 1 1 d . . . . .
C93 C 0.4535(5) 0.5160(4) 0.3609(4) 0.063(3) Uani 1 1 d . . . . .
H93A H 0.4946 0.5372 0.3380 0.075 Uiso 1 1 calc R U . . .
H93B H 0.4688 0.4966 0.3927 0.075 Uiso 1 1 calc R U . . .
C94 C 0.4188(6) 0.4066(5) 0.3124(5) 0.083(4) Uani 1 1 d . . . . .
H94A H 0.3926 0.3670 0.3337 0.100 Uiso 1 1 calc R U . . .
H94B H 0.4697 0.4190 0.3203 0.100 Uiso 1 1 calc R U . . .
C95 C 0.4026(6) 0.3894(6) 0.2531(5) 0.075(3) Uani 1 1 d . . . . .
C96 C 0.4274(8) 0.4354(7) 0.2133(6) 0.095(4) Uani 1 1 d . . . . .
H96A H 0.4564 0.4802 0.2256 0.114 Uiso 1 1 calc R U . . .
C97 C 0.4152(11) 0.4238(12) 0.1602(8) 0.140(6) Uani 1 1 d . U . . .
H97A H 0.4352 0.4584 0.1352 0.168 Uiso 1 1 calc R U . . .
C98 C 0.3742(12) 0.3624(15) 0.1427(7) 0.140(5) Uani 1 1 d . U . . .
C99 C 0.3466(8) 0.3089(9) 0.1760(9) 0.138(7) Uani 1 1 d . . . . .
H99A H 0.3192 0.2645 0.1616 0.166 Uiso 1 1 calc R U . . .
C100 C 0.3624(6) 0.3247(6) 0.2346(6) 0.090(4) Uani 1 1 d . . . . .
H10B H 0.3449 0.2902 0.2601 0.108 Uiso 1 1 calc R U . . .
C101 C 0.3504(10) 0.3443(11) 0.0800(7) 0.159(5) Uani 1 1 d . U . . .
H10C H 0.3840 0.3794 0.0580 0.190 Uiso 1 1 calc R U . . .
H10P H 0.3549 0.3010 0.0698 0.190 Uiso 1 1 calc R U . . .
C102 C 0.2646(7) 0.3167(7) 0.0123(5) 0.098(4) Uani 1 1 d . . . . .
H10D H 0.2938 0.2953 -0.0061 0.118 Uiso 1 1 calc R U . . .
H10E H 0.2663 0.3558 -0.0089 0.118 Uiso 1 1 calc R U . . .
C103 C 0.1905(7) 0.2672(7) 0.0131(5) 0.093(4) Uani 1 1 d . . . . .
H10F H 0.1743 0.2449 -0.0239 0.111 Uiso 1 1 calc R U . . .
H10G H 0.1863 0.2322 0.0397 0.111 Uiso 1 1 calc R U . . .
C104 C 0.0794(7) 0.2602(8) 0.0376(6) 0.114(5) Uani 1 1 d . U . . .
H10H H 0.0788 0.2306 0.0681 0.137 Uiso 1 1 calc R U . . .
H10I H 0.0592 0.2315 0.0038 0.137 Uiso 1 1 calc R U . . .
C105 C 0.0399(8) 0.3016(9) 0.0510(7) 0.143(7) Uani 1 1 d . U . . .
H10J H 0.0405 0.3299 0.0195 0.172 Uiso 1 1 calc R U . . .
H10K H -0.0096 0.2720 0.0563 0.172 Uiso 1 1 calc R U . . .
C106 C 0.0270(8) 0.3803(8) 0.1178(7) 0.125(6) Uani 1 1 d . . . . .
H10L H -0.0223 0.3496 0.1225 0.151 Uiso 1 1 calc R U . . .
H10M H 0.0273 0.4144 0.0913 0.151 Uiso 1 1 calc R U . . .
C107 C 0.0611(6) 0.4145(7) 0.1726(6) 0.088(4) Uani 1 1 d . . . . .
C108 C 0.0452(6) 0.3837(6) 0.2211(6) 0.089(4) Uani 1 1 d . . . . .
H10N H 0.0115 0.3387 0.2202 0.107 Uiso 1 1 calc R U . . .
C109 C 0.0758(5) 0.4145(5) 0.2731(5) 0.078(3) Uani 1 1 d . . . . .
H10O H 0.0634 0.3912 0.3061 0.094 Uiso 1 1 calc R U . . .
C110 C 0.1237(6) 0.4791(6) 0.2734(5) 0.076(3) Uani 1 1 d . . . . .
C111 C 0.1412(6) 0.5101(6) 0.2244(5) 0.076(3) Uani 1 1 d . . . . .
H11B H 0.1764 0.5543 0.2248 0.091 Uiso 1 1 calc R U . . .
C112 C 0.1098(6) 0.4797(6) 0.1755(5) 0.085(4) Uani 1 1 d . . . . .
H11C H 0.1217 0.5039 0.1428 0.102 Uiso 1 1 calc R U . . .
C113 C 0.1532(5) 0.5159(6) 0.3282(5) 0.088(4) Uani 1 1 d . . . . .
H11D H 0.1401 0.5556 0.3329 0.106 Uiso 1 1 calc R U . . .
H11E H 0.1333 0.4856 0.3585 0.106 Uiso 1 1 calc R U . . .
C114 C 0.5607(5) 0.7547(5) 0.4686(4) 0.067(3) Uani 1 1 d . . . . .
H11F H 0.5825 0.7319 0.4460 0.081 Uiso 1 1 calc R U . . .
C115 C 0.4857(5) 0.7292(4) 0.4696(4) 0.056(3) Uani 1 1 d . . . . .
C116 C 0.4558(5) 0.7642(5) 0.5039(4) 0.064(3) Uani 1 1 d . . . . .
H11G H 0.4062 0.7484 0.5065 0.077 Uiso 1 1 calc R U . . .
C117 C 0.4994(5) 0.8225(5) 0.5341(4) 0.065(3) Uani 1 1 d . . . . .
H11H H 0.4794 0.8470 0.5568 0.078 Uiso 1 1 calc R U . . .
C118 C 0.5707(5) 0.8440(5) 0.5309(4) 0.062(3) Uani 1 1 d . . . . .
C119 C 0.6216(6) 0.9029(5) 0.5620(4) 0.060(3) Uani 1 1 d . . . . .
C120 C 0.6032(6) 0.9370(5) 0.6032(5) 0.075(3) Uani 1 1 d . . . . .
H12C H 0.5549 0.9254 0.6103 0.090 Uiso 1 1 calc R U . . .
C121 C 0.6545(6) 0.9889(5) 0.6354(5) 0.075(3) Uani 1 1 d . . . . .
H12D H 0.6413 1.0130 0.6637 0.090 Uiso 1 1 calc R U . . .
C122 C 0.7257(6) 1.0047(5) 0.6249(4) 0.067(3) Uani 1 1 d . . . . .
C123 C 0.7393(6) 0.9707(5) 0.5806(5) 0.081(4) Uani 1 1 d . . . . .
H12E H 0.7869 0.9827 0.5711 0.098 Uiso 1 1 calc R U . . .
C124 C 0.7866(6) 1.0507(5) 0.6609(5) 0.073(3) Uani 1 1 d . . . . .
C125 C 0.7744(7) 1.0733(8) 0.7124(6) 0.148(8) Uani 1 1 d . . . . .
H12I H 0.7275 1.0613 0.7238 0.178 Uiso 1 1 calc R U . . .
C126 C 0.8307(7) 1.1138(9) 0.7476(6) 0.138(7) Uani 1 1 d . . . . .
H12F H 0.8216 1.1285 0.7829 0.166 Uiso 1 1 calc R U . . .
C127 C 0.8982(6) 1.1323(6) 0.7319(5) 0.082(4) Uani 1 1 d . . . . .
C128 C 0.9103(7) 1.1122(7) 0.6827(6) 0.100(4) Uani 1 1 d . . . . .
H12G H 0.9573 1.1248 0.6715 0.119 Uiso 1 1 calc R U . . .
C129 C 0.8549(7) 1.0726(7) 0.6471(6) 0.111(5) Uani 1 1 d . . . . .
H12H H 0.8653 1.0604 0.6114 0.133 Uiso 1 1 calc R U . . .
C130 C 0.4742(6) 0.7518(5) 0.0309(4) 0.072(3) Uani 1 1 d . . . . .
H13B H 0.4819 0.7138 0.0118 0.087 Uiso 1 1 calc R U . . .
H13C H 0.4366 0.7605 0.0103 0.087 Uiso 1 1 calc R U . . .
C131 C 0.4532(5) 0.7347(4) 0.0885(4) 0.055(2) Uani 1 1 d . . . . .
C132 C 0.4116(5) 0.6703(5) 0.1009(4) 0.068(3) Uani 1 1 d . . . . .
H13D H 0.3986 0.6353 0.0729 0.081 Uiso 1 1 calc R U . . .
C133 C 0.3882(5) 0.6553(4) 0.1538(4) 0.053(2) Uani 1 1 d . . . . .
C134 C 0.4063(5) 0.7091(5) 0.1931(4) 0.058(3) Uani 1 1 d . . . . .
H13E H 0.3892 0.7020 0.2292 0.070 Uiso 1 1 calc R U . . .
C135 C 0.4501(5) 0.7736(4) 0.1781(4) 0.058(3) Uani 1 1 d . . . . .
C136 C 0.4702(5) 0.8303(5) 0.2203(4) 0.067(3) Uani 1 1 d . . . . .
H13F H 0.4275 0.8352 0.2341 0.080 Uiso 1 1 calc R U . . .
H13G H 0.4961 0.8209 0.2517 0.080 Uiso 1 1 calc R U . . .
C137 C 0.5346(6) 0.9478(5) 0.2380(5) 0.082(4) Uani 1 1 d . . . . .
H13H H 0.5104 0.9327 0.2726 0.099 Uiso 1 1 calc R U . . .
H13I H 0.5208 0.9842 0.2243 0.099 Uiso 1 1 calc R U . . .
C138 C 0.6150(6) 0.9749(6) 0.2490(5) 0.077(3) Uani 1 1 d . . . . .
C139 C 0.6514(6) 0.9316(6) 0.2485(4) 0.071(3) Uani 1 1 d . . . . .
H13J H 0.6259 0.8843 0.2429 0.085 Uiso 1 1 calc R U . . .
C140 C 0.7227(6) 0.9556(6) 0.2559(4) 0.077(3) Uani 1 1 d . . . . .
H14B H 0.7473 0.9261 0.2532 0.092 Uiso 1 1 calc R U . . .
C141 C 0.7585(7) 1.0247(7) 0.2673(5) 0.093(4) Uani 1 1 d . . . . .
C142 C 0.7223(7) 1.0687(6) 0.2695(6) 0.096(4) Uani 1 1 d . . . . .
H14C H 0.7466 1.1159 0.2765 0.115 Uiso 1 1 calc R U . . .
C143 C 0.6506(6) 1.0409(5) 0.2613(5) 0.085(4) Uani 1 1 d . . . . .
H14D H 0.6251 1.0696 0.2644 0.102 Uiso 1 1 calc R U . . .
C144 C 0.8395(6) 1.0533(7) 0.2727(6) 0.097(4) Uani 1 1 d . . . . .
H14E H 0.8557 1.0847 0.3055 0.116 Uiso 1 1 calc R U . . .
H14F H 0.8560 1.0160 0.2775 0.116 Uiso 1 1 calc R U . . .
C145 C 0.9416(6) 1.1057(7) 0.2264(5) 0.093(4) Uani 1 1 d . . . . .
H14G H 0.9523 1.0644 0.2228 0.111 Uiso 1 1 calc R U . . .
H14H H 0.9623 1.1293 0.2621 0.111 Uiso 1 1 calc R U . . .
C146 C 0.9731(7) 1.1499(7) 0.1813(7) 0.115(5) Uani 1 1 d . . . . .
H14I H 0.9703 1.1943 0.1900 0.138 Uiso 1 1 calc R U . . .
H14J H 1.0236 1.1573 0.1813 0.138 Uiso 1 1 calc R U . . .
C147 C 0.9690(7) 1.0822(7) 0.1045(6) 0.103(5) Uani 1 1 d . . . . .
H14K H 0.9494 1.0398 0.1242 0.123 Uiso 1 1 calc R U . . .
H14L H 1.0209 1.0998 0.1096 0.123 Uiso 1 1 calc R U . . .
C148 C 0.9496(7) 1.0676(7) 0.0456(6) 0.100(4) Uani 1 1 d . . . . .
H14M H 0.9635 1.1103 0.0262 0.120 Uiso 1 1 calc R U . . .
H14N H 0.9744 1.0402 0.0294 0.120 Uiso 1 1 calc R U . . .
C149 C 0.8545(7) 1.0093(7) -0.0155(6) 0.100(4) Uani 1 1 d . . . . .
H14O H 0.8822 0.9840 -0.0304 0.120 Uiso 1 1 calc R U . . .
H14P H 0.8611 1.0481 -0.0388 0.120 Uiso 1 1 calc R U . . .
C150 C 0.7786(7) 0.9645(7) -0.0156(5) 0.082(4) Uani 1 1 d . . . . .
C151 C 0.7277(7) 0.9875(6) -0.0298(6) 0.089(4) Uani 1 1 d . . . . .
H15C H 0.7411 1.0330 -0.0396 0.107 Uiso 1 1 calc R U . . .
C152 C 0.6561(7) 0.9462(7) -0.0305(6) 0.103(5) Uani 1 1 d . . . . .
H15D H 0.6218 0.9646 -0.0386 0.123 Uiso 1 1 calc R U . . .
C153 C 0.6349(7) 0.8773(6) -0.0191(5) 0.081(4) Uani 1 1 d . . . . .
C154 C 0.6882(7) 0.8549(6) -0.0054(5) 0.084(4) Uani 1 1 d . . . . .
H15E H 0.6757 0.8090 0.0031 0.100 Uiso 1 1 calc R U . . .
C155 C 0.7568(7) 0.8956(6) -0.0038(5) 0.081(3) Uani 1 1 d . . . . .
H15F H 0.7912 0.8777 0.0054 0.097 Uiso 1 1 calc R U . . .
C156 C 0.5605(6) 0.8311(6) -0.0215(5) 0.082(4) Uani 1 1 d . . . . .
H15G H 0.5312 0.8537 -0.0378 0.098 Uiso 1 1 calc R U . . .
H15H H 0.5544 0.7905 -0.0451 0.098 Uiso 1 1 calc R U . . .
C157 C 0.3450(5) 0.5673(4) 0.2227(4) 0.058(3) Uani 1 1 d . . . . .
H15I H 0.3715 0.6008 0.2500 0.069 Uiso 1 1 calc R U . . .
C158 C 0.3460(5) 0.5853(5) 0.1690(4) 0.058(3) Uani 1 1 d . . . . .
C159 C 0.3067(5) 0.5361(5) 0.1296(4) 0.064(3) Uani 1 1 d . . . . .
H15J H 0.3048 0.5469 0.0922 0.077 Uiso 1 1 calc R U . . .
C160 C 0.2708(5) 0.4718(5) 0.1452(4) 0.070(3) Uani 1 1 d . . . . .
H16J H 0.2451 0.4375 0.1182 0.084 Uiso 1 1 calc R U . . .
C161 C 0.2714(5) 0.4559(5) 0.2006(4) 0.059(3) Uani 1 1 d . . . . .
C162 C 0.2318(5) 0.3900(5) 0.2200(4) 0.056(3) Uani 1 1 d . . . . .
C163 C 0.1983(5) 0.3327(5) 0.1865(4) 0.067(3) Uani 1 1 d . . . . .
H16I H 0.1991 0.3352 0.1476 0.081 Uiso 1 1 calc R U . . .
C164 C 0.1640(5) 0.2721(5) 0.2097(4) 0.060(3) Uani 1 1 d . . . . .
H16E H 0.1425 0.2325 0.1865 0.072 Uiso 1 1 calc R U . . .
C165 C 0.1597(5) 0.2671(4) 0.2674(4) 0.056(2) Uani 1 1 d . . . . .
C166 C 0.1976(5) 0.3260(4) 0.2979(4) 0.055(2) Uani 1 1 d . . . . .
H16F H 0.1988 0.3243 0.3368 0.066 Uiso 1 1 calc R U . . .
C167 C 0.1205(5) 0.2052(4) 0.2948(4) 0.058(3) Uani 1 1 d . . . . .
C168 C 0.1148(5) 0.1412(5) 0.2712(4) 0.066(3) Uani 1 1 d . . . . .
H16G H 0.1375 0.1385 0.2381 0.079 Uiso 1 1 calc R U . . .
C169 C 0.0753(6) 0.0826(5) 0.2975(5) 0.079(3) Uani 1 1 d . . . . .
H16H H 0.0713 0.0402 0.2815 0.094 Uiso 1 1 calc R U . . .
C170 C 0.0426(7) 0.0841(5) 0.3446(5) 0.088(4) Uani 1 1 d . . . . .
C171 C 0.0494(6) 0.1474(6) 0.3682(5) 0.085(4) Uani 1 1 d . . . . .
H17C H 0.0274 0.1499 0.4017 0.102 Uiso 1 1 calc R U . . .
C172 C 0.0878(5) 0.2056(5) 0.3429(4) 0.068(3) Uani 1 1 d . . . . .
H17D H 0.0917 0.2478 0.3595 0.081 Uiso 1 1 calc R U . . .
O53 O 0.8220(5) 0.9276(5) 0.4996(5) 0.190(7) Uani 1 1 d D . . . .
O54 O 0.2590(4) 0.4308(3) 0.3943(3) 0.083(2) Uani 1 1 d D . . . .
N17 N 0.8152(5) 0.5587(4) 0.1038(4) 0.077(3) Uani 1 1 d . . . . .
C173 C 0.8169(8) 0.5496(6) 0.0569(6) 0.089(4) Uani 1 1 d . . . . .
C174 C 0.8192(10) 0.5368(7) -0.0024(6) 0.137(7) Uani 1 1 d . . . . .
H17E H 0.8437 0.5061 -0.0088 0.205 Uiso 1 1 calc R U . . .
H17F H 0.8443 0.5795 -0.0196 0.205 Uiso 1 1 calc R U . . .
H17G H 0.7711 0.5162 -0.0183 0.205 Uiso 1 1 calc R U . . .
N18 N 0.4602(5) 0.8969(5) 0.0558(5) 0.104(3) Uani 1 1 d D U . . .
C175 C 0.4087(6) 0.8963(7) 0.0381(6) 0.099(3) Uani 1 1 d D U . . .
C176 C 0.3432(5) 0.8881(6) 0.0127(5) 0.112(3) Uani 1 1 d D U . . .
H17H H 0.3140 0.8399 0.0076 0.168 Uiso 1 1 calc R U . . .
H17I H 0.3508 0.9086 -0.0232 0.168 Uiso 1 1 calc R U . . .
H17J H 0.3193 0.9102 0.0361 0.168 Uiso 1 1 calc R U . . .
N19 N 0.0547(7) 0.1042(7) 0.9224(6) 0.123(3) Uani 1 1 d D U . . .
C177 C 0.0108(8) 0.0762(8) 0.8938(7) 0.124(4) Uani 1 1 d D U . . .
C178 C -0.0445(7) 0.0428(7) 0.8531(6) 0.125(4) Uani 1 1 d D U . . .
H17K H -0.0771 0.0663 0.8518 0.187 Uiso 1 1 calc R U . . .
H17L H -0.0699 -0.0040 0.8627 0.187 Uiso 1 1 calc R U . . .
H17M H -0.0243 0.0434 0.8169 0.187 Uiso 1 1 calc R U . . .
N20 N 0.0626(14) 0.1116(13) 0.5399(14) 0.51(2) Uani 1 1 d D U . . .
C179 C 0.052(2) 0.1556(13) 0.5450(17) 0.51(2) Uani 1 1 d D U . . .
C180 C 0.028(2) 0.2032(15) 0.5711(16) 0.51(2) Uani 1 1 d D U . . .
H18C H 0.0287 0.1983 0.6110 0.760 Uiso 1 1 calc R U . . .
H18D H -0.0194 0.1950 0.5574 0.760 Uiso 1 1 calc R U . . .
H18E H 0.0599 0.2490 0.5629 0.760 Uiso 1 1 calc R U . . .
N21 N -0.0410(10) 0.5194(10) 0.0672(10) 0.191(6) Uani 1 1 d D U . . .
C181 C 0.0082(11) 0.5550(12) 0.0570(12) 0.190(6) Uani 1 1 d D U . . .
C182 C 0.0696(10) 0.6016(10) 0.0345(10) 0.193(6) Uani 1 1 d D U . . .
H18F H 0.1110 0.5949 0.0495 0.289 Uiso 1 1 calc R U . . .
H18G H 0.0736 0.6477 0.0441 0.289 Uiso 1 1 calc R U . . .
H18H H 0.0667 0.5944 -0.0057 0.289 Uiso 1 1 calc R U . . .
N22 N 0.1519(12) 0.6641(9) 0.4134(12) 0.237(7) Uani 1 1 d D U . . .
C183 C 0.1594(15) 0.7151(10) 0.4169(14) 0.235(7) Uani 1 1 d D U . . .
C184 C 0.1435(12) 0.7729(10) 0.4193(12) 0.239(7) Uani 1 1 d D U . . .
H18I H 0.1232 0.7778 0.3836 0.359 Uiso 1 1 calc R U . . .
H18J H 0.1865 0.8126 0.4282 0.359 Uiso 1 1 calc R U . . .
H18K H 0.1095 0.7688 0.4479 0.359 Uiso 1 1 calc R U . . .
N23 N 0.4211(7) 0.3248(6) 0.9454(7) 0.145(4) Uani 1 1 d D U . . .
C185 C 0.4477(9) 0.3759(8) 0.9414(9) 0.149(4) Uani 1 1 d D U . . .
C186 C 0.5007(8) 0.4346(8) 0.9180(8) 0.155(4) Uani 1 1 d D U . . .
H18L H 0.5451 0.4478 0.9397 0.233 Uiso 1 1 calc R U . . .
H18M H 0.4846 0.4721 0.9187 0.233 Uiso 1 1 calc R U . . .
H18N H 0.5080 0.4232 0.8799 0.233 Uiso 1 1 calc R U . . .
N24 N 0.7213(8) 0.2796(10) 0.7242(8) 0.181(5) Uani 1 1 d D U . . .
C187 C 0.7748(8) 0.2847(13) 0.7305(9) 0.180(5) Uani 1 1 d D U . . .
C188 C 0.8454(8) 0.2917(11) 0.7367(9) 0.180(5) Uani 1 1 d D U . . .
H18O H 0.8490 0.2480 0.7282 0.270 Uiso 1 1 calc R U . . .
H18P H 0.8626 0.3069 0.7747 0.270 Uiso 1 1 calc R U . . .
H18Q H 0.8739 0.3249 0.7114 0.270 Uiso 1 1 calc R U . . .
N25 N 0.1708(8) 0.1282(9) 0.1320(7) 0.147(5) Uani 1 1 d D U . . .
C189 C 0.2106(10) 0.1127(11) 0.1450(8) 0.143(5) Uani 1 1 d D U . . .
C190 C 0.2632(9) 0.0892(9) 0.1620(7) 0.152(5) Uani 1 1 d D U . . .
H19C H 0.2952 0.1214 0.1895 0.228 Uiso 1 1 calc R U . . .
H19D H 0.2896 0.0847 0.1301 0.228 Uiso 1 1 calc R U . . .
H19E H 0.2411 0.0451 0.1781 0.228 Uiso 1 1 calc R U . . .
N26 N 0.8374(11) 0.2404(12) 0.3159(9) 0.183(6) Uani 1 1 d D U . . .
C191 C 0.8842(12) 0.2447(14) 0.3357(11) 0.183(6) Uani 1 1 d D U . . .
C192 C 0.9303(11) 0.2456(10) 0.3805(9) 0.190(6) Uani 1 1 d D U . . .
H19F H 0.9572 0.2924 0.3936 0.285 Uiso 1 1 calc R U . . .
H19G H 0.9628 0.2247 0.3682 0.285 Uiso 1 1 calc R U . . .
H19H H 0.9028 0.2203 0.4104 0.285 Uiso 1 1 calc R U . . .
N27 N 0.7803(10) 0.3574(12) 0.8924(16) 0.421(14) Uani 1 1 d D U . . .
C193 C 0.7483(12) 0.3084(13) 0.9059(14) 0.420(14) Uani 1 1 d D U . . .
C194 C 0.7155(12) 0.2403(12) 0.8844(15) 0.418(14) Uani 1 1 d D U . . .
H19I H 0.7097 0.2095 0.9143 0.626 Uiso 1 1 calc R U . . .
H19J H 0.7450 0.2315 0.8566 0.626 Uiso 1 1 calc R U . . .
H19K H 0.6694 0.2333 0.8676 0.626 Uiso 1 1 calc R U . . .
Cl1 Cl 0.45456(15) 0.31142(14) 0.72690(13) 0.0768(8) Uani 1 1 d . . . . .
O21 O 0.4809(5) 0.3658(4) 0.7677(5) 0.123(4) Uani 1 1 d . . . . .
O22 O 0.4161(4) 0.2497(4) 0.7520(4) 0.095(3) Uani 1 1 d . . . . .
O23 O 0.5135(4) 0.3057(4) 0.7000(3) 0.087(2) Uani 1 1 d . . . . .
O24 O 0.4107(5) 0.3248(5) 0.6886(4) 0.123(4) Uani 1 1 d . . . . .
Cl2 Cl 0.11603(16) 0.13891(15) 0.72664(13) 0.0833(9) Uani 1 1 d . . . . .
O25 O 0.1907(4) 0.1566(4) 0.7381(3) 0.093(3) Uani 1 1 d . . . . .
O26 O 0.1004(5) 0.1996(4) 0.7332(4) 0.108(3) Uani 1 1 d . . . . .
O27 O 0.0775(5) 0.0897(6) 0.7633(5) 0.138(4) Uani 1 1 d . . . . .
O28 O 0.1001(5) 0.1134(5) 0.6713(4) 0.123(4) Uani 1 1 d . . . . .
Cl3 Cl 0.64039(19) 0.0408(2) 0.81817(16) 0.1032(11) Uani 1 1 d . . . . .
O29 O 0.5885(6) 0.0338(6) 0.8587(5) 0.163(5) Uani 1 1 d . . . . .
O30 O 0.6212(7) -0.0182(6) 0.7899(6) 0.205(7) Uani 1 1 d . . . . .
O31 O 0.7091(5) 0.0655(7) 0.8446(5) 0.165(5) Uani 1 1 d . . . . .
O32 O 0.6400(7) 0.0905(7) 0.7820(7) 0.197(7) Uani 1 1 d . . . . .
Cl4 Cl 0.8901(2) 0.2079(2) 0.90686(15) 0.0992(10) Uani 1 1 d . . . . .
O33 O 0.8758(5) 0.2398(6) 0.8606(4) 0.133(4) Uani 1 1 d . . . . .
O34 O 0.9454(8) 0.2504(8) 0.9415(6) 0.224(8) Uani 1 1 d . . . . .
O35 O 0.8290(6) 0.1833(8) 0.9369(5) 0.186(6) Uani 1 1 d . . . . .
O36 O 0.9033(12) 0.1520(8) 0.8883(6) 0.258(10) Uani 1 1 d . . . . .
Cl5 Cl 0.0946(2) 0.3732(2) 0.46079(18) 0.1073(11) Uani 1 1 d . . . . .
O37 O 0.1044(8) 0.3155(8) 0.4501(7) 0.204(7) Uani 1 1 d . . . . .
O38 O 0.0620(10) 0.3651(8) 0.5061(7) 0.256(10) Uani 1 1 d . . . . .
O39 O 0.0692(12) 0.3846(11) 0.4163(9) 0.318(13) Uani 1 1 d . . . . .
O40 O 0.1622(7) 0.4235(6) 0.4785(6) 0.201(7) Uani 1 1 d D . . . .
Cl6 Cl 0.6314(3) 0.4519(2) 0.0485(2) 0.172(2) Uani 1 1 d . U . . .
O41 O 0.6494(7) 0.5253(6) 0.0691(5) 0.183(3) Uani 1 1 d . U . . .
O42 O 0.6354(7) 0.4605(6) -0.0053(5) 0.182(3) Uani 1 1 d . U . . .
O43 O 0.6752(7) 0.4332(6) 0.0781(5) 0.182(3) Uani 1 1 d . U . . .
O44 O 0.5591(7) 0.4155(6) 0.0627(5) 0.185(3) Uani 1 1 d . U . . .
Cl7 Cl 0.6180(2) 0.5991(2) 0.51414(17) 0.1051(10) Uani 1 1 d . U . . .
O45 O 0.6267(6) 0.6351(5) 0.4680(5) 0.1315(19) Uani 1 1 d . U . . .
O46 O 0.5656(6) 0.6123(5) 0.5416(5) 0.136(2) Uani 1 1 d . U . . .
O47 O 0.6367(6) 0.5481(6) 0.5157(5) 0.1354(19) Uani 1 1 d . U . . .
O48 O 0.6768(6) 0.6545(5) 0.5500(5) 0.1373(19) Uani 1 1 d D U . . .
Cl8 Cl 0.8541(4) 0.0948(4) 0.4600(4) 0.249(3) Uani 1 1 d D U . . .
O49 O 0.8478(9) 0.0377(7) 0.4284(7) 0.256(3) Uani 1 1 d D U . . .
O50 O 0.8245(10) 0.1198(8) 0.4081(9) 0.256(3) Uani 1 1 d . U . . .
O51 O 0.7997(10) 0.0605(8) 0.4890(8) 0.254(3) Uani 1 1 d . U . . .
O52 O 0.9049(9) 0.1535(8) 0.4751(8) 0.259(3) Uani 1 1 d . U . . .

loop_
_atom_site_aniso_label
_atom_site_aniso_U_11
_atom_site_aniso_U_22
_atom_site_aniso_U_33
_atom_site_aniso_U_23
_atom_site_aniso_U_13
_atom_site_aniso_U_12
Zn1 0.0659(9) 0.0668(9) 0.0669(10) 0.0092(7) -0.0007(7) 0.0170(7)
Zn2 0.0613(9) 0.0626(9) 0.0677(10) -0.0044(7) -0.0058(7) -0.0041(7)
Zn3 0.0566(8) 0.0478(7) 0.0539(8) -0.0007(6) -0.0135(6) -0.0043(6)
Zn4 0.0603(8) 0.0505(8) 0.0737(10) 0.0059(7) -0.0137(7) 0.0003(6)
O1 0.060(4) 0.076(5) 0.074(5) 0.002(4) -0.002(4) 0.014(4)
O2 0.070(5) 0.106(7) 0.103(7) 0.033(5) -0.001(5) 0.029(5)
O3 0.075(5) 0.101(6) 0.088(6) 0.020(5) -0.004(5) 0.028(5)
O4 0.074(5) 0.060(4) 0.075(5) 0.010(4) -0.004(4) 0.006(4)
O5 0.051(4) 0.052(4) 0.063(4) 0.011(3) 0.001(3) 0.005(3)
O6 0.101(6) 0.057(4) 0.072(5) 0.009(4) -0.001(4) 0.018(4)
O7 0.193(7) 0.212(8) 0.265(9) 0.121(7) 0.072(7) 0.101(7)
O8 0.158(8) 0.173(8) 0.248(10) 0.085(7) 0.025(7) 0.110(7)
O9 0.091(6) 0.073(5) 0.117(8) -0.018(5) -0.003(6) 0.020(5)
O10 0.074(5) 0.114(6) 0.045(4) -0.008(4) -0.017(4) 0.035(5)
O11 0.069(5) 0.052(4) 0.081(5) -0.017(4) -0.029(4) 0.006(3)
O12 0.107(7) 0.231(10) 0.064(5) -0.031(6) -0.026(5) 0.091(7)
O13 0.087(6) 0.083(6) 0.115(7) 0.002(5) -0.002(5) 0.020(5)
O14 0.066(6) 0.177(11) 0.130(9) -0.068(8) -0.005(6) 0.015(6)
O15 0.055(4) 0.071(5) 0.076(5) -0.024(4) -0.018(4) 0.001(4)
O16 0.059(4) 0.043(4) 0.101(6) 0.004(4) -0.002(4) -0.001(3)
O17 0.061(5) 0.104(6) 0.081(6) 0.002(5) -0.016(4) 0.004(5)
O18 0.084(6) 0.086(6) 0.126(9) 0.001(6) -0.020(6) 0.016(5)
O19 0.064(5) 0.086(6) 0.112(7) 0.011(5) 0.007(5) 0.004(4)
O20 0.074(5) 0.064(4) 0.059(5) 0.000(3) -0.003(4) -0.011(4)
N1 0.046(5) 0.062(5) 0.064(6) -0.001(4) -0.002(4) 0.008(4)
N2 0.068(5) 0.044(4) 0.054(5) 0.009(4) -0.011(4) 0.002(4)
N3 0.060(5) 0.056(5) 0.072(6) 0.021(4) -0.008(4) 0.002(4)
N4 0.081(7) 0.066(6) 0.136(10) -0.017(6) -0.009(6) 0.025(6)
N5 0.053(5) 0.076(6) 0.079(7) 0.005(5) -0.009(5) 0.017(5)
N6 0.061(6) 0.079(6) 0.071(6) 0.008(5) -0.005(5) 0.010(5)
N7 0.055(5) 0.071(6) 0.071(7) 0.011(5) -0.001(5) 0.014(4)
N8 0.132(10) 0.075(7) 0.117(10) 0.002(7) 0.004(8) 0.036(7)
N9 0.055(5) 0.053(5) 0.051(5) 0.000(4) -0.010(4) -0.006(4)
N10 0.055(5) 0.052(5) 0.055(5) -0.003(4) -0.003(4) -0.008(4)
N11 0.062(6) 0.057(5) 0.082(7) 0.005(5) -0.012(5) -0.005(4)
N12 0.082(7) 0.093(7) 0.083(7) -0.025(6) 0.001(6) -0.013(6)
N13 0.049(5) 0.064(5) 0.047(5) 0.006(4) -0.008(4) 0.006(4)
N14 0.046(4) 0.047(4) 0.051(5) 0.000(3) -0.007(4) -0.004(4)
N15 0.057(5) 0.044(4) 0.062(6) -0.006(4) -0.021(4) -0.003(4)
N16 0.149(11) 0.058(6) 0.092(8) -0.006(5) 0.011(7) 0.007(7)
C1 0.055(6) 0.064(7) 0.080(8) 0.009(6) 0.000(5) 0.016(5)
C2 0.064(7) 0.069(7) 0.055(6) 0.018(5) -0.001(5) 0.015(6)
C3 0.060(6) 0.057(6) 0.060(7) 0.009(5) -0.007(5) 0.013(5)
C4 0.066(7) 0.062(7) 0.051(6) -0.004(5) -0.008(5) 0.010(5)
C5 0.065(7) 0.049(6) 0.054(6) 0.001(5) -0.002(5) -0.011(5)
C6 0.068(7) 0.058(6) 0.058(7) 0.001(5) 0.002(5) 0.002(5)
C7 0.059(6) 0.061(7) 0.073(8) 0.002(5) 0.001(5) 0.007(5)
C8 0.054(7) 0.091(9) 0.086(9) 0.002(7) 0.009(6) 0.013(6)
C9 0.066(7) 0.095(9) 0.069(8) 0.019(7) 0.007(6) 0.027(7)
C10 0.055(7) 0.110(10) 0.084(10) 0.033(8) -0.001(6) 0.017(7)
C11 0.047(6) 0.110(11) 0.106(11) 0.018(8) -0.003(6) 0.027(7)
C12 0.051(7) 0.112(12) 0.104(12) 0.024(9) -0.010(7) 0.018(7)
C13 0.050(7) 0.131(13) 0.138(15) 0.052(12) -0.008(8) 0.025(8)
C14 0.056(7) 0.097(10) 0.105(11) 0.017(8) 0.004(7) 0.027(7)
C15 0.053(7) 0.143(13) 0.110(12) 0.020(10) 0.001(7) 0.028(8)
C16 0.081(9) 0.125(12) 0.099(11) 0.049(9) 0.015(8) 0.037(9)
C17 0.080(9) 0.117(11) 0.089(10) 0.016(8) 0.017(7) 0.049(8)
C18 0.083(9) 0.107(10) 0.055(8) -0.005(7) -0.009(6) 0.017(7)
C19 0.063(7) 0.071(7) 0.064(7) 0.017(5) -0.011(5) 0.006(6)
C20 0.071(7) 0.070(7) 0.060(7) 0.001(5) -0.012(6) 0.000(6)
C21 0.059(6) 0.057(6) 0.053(6) 0.003(5) -0.007(5) 0.001(5)
C22 0.076(8) 0.056(6) 0.076(8) 0.014(6) -0.004(6) 0.008(6)
C23 0.076(7) 0.053(6) 0.057(7) 0.006(5) -0.004(5) 0.006(5)
C24 0.046(5) 0.072(7) 0.052(6) -0.003(5) 0.002(5) 0.000(5)
C25 0.070(7) 0.051(6) 0.052(6) 0.002(5) -0.009(5) 0.015(5)
C26 0.052(6) 0.066(7) 0.066(7) -0.001(5) -0.002(5) 0.011(5)
C27 0.067(6) 0.056(6) 0.056(6) -0.003(5) -0.012(5) 0.009(5)
C28 0.073(7) 0.073(7) 0.054(7) 0.014(5) -0.028(6) -0.005(6)
C29 0.075(7) 0.057(6) 0.053(6) 0.015(5) -0.001(5) 0.007(5)
C30 0.062(6) 0.058(6) 0.057(7) 0.008(5) -0.003(5) -0.001(5)
C31 0.060(7) 0.055(6) 0.060(7) 0.007(5) -0.002(5) -0.010(5)
C32 0.076(7) 0.034(5) 0.059(7) 0.004(4) -0.010(5) -0.007(5)
C33 0.064(7) 0.060(7) 0.060(7) 0.004(5) -0.012(5) -0.004(5)
C34 0.062(7) 0.051(6) 0.091(9) 0.010(6) -0.009(6) 0.010(5)
C35 0.056(6) 0.049(6) 0.103(9) 0.002(6) -0.006(6) 0.009(5)
C36 0.053(6) 0.048(6) 0.071(7) 0.004(5) -0.011(5) 0.003(5)
C37 0.066(7) 0.056(6) 0.070(7) 0.012(5) -0.013(5) 0.004(5)
C38 0.056(6) 0.053(6) 0.073(7) 0.006(5) -0.011(5) 0.003(5)
C39 0.055(6) 0.051(6) 0.103(9) 0.004(6) -0.009(6) 0.015(5)
C40 0.061(7) 0.059(7) 0.078(8) -0.008(6) -0.011(6) -0.003(6)
C41 0.089(9) 0.053(7) 0.071(8) -0.008(5) -0.013(6) 0.017(6)
C42 0.062(7) 0.085(8) 0.060(7) 0.001(6) -0.009(5) 0.006(6)
C43 0.069(7) 0.052(6) 0.050(6) 0.004(5) -0.010(5) 0.007(5)
C44 0.106(11) 0.136(13) 0.070(9) -0.004(8) 0.003(8) 0.052(10)
C45 0.087(9) 0.119(11) 0.060(8) -0.013(7) -0.026(7) 0.038(8)
C46 0.089(9) 0.105(10) 0.076(9) -0.003(7) -0.014(7) 0.046(8)
C47 0.067(7) 0.078(8) 0.056(7) 0.005(6) -0.011(6) 0.005(6)
C48 0.057(7) 0.087(9) 0.067(8) 0.009(7) -0.010(6) -0.015(6)
C49 0.059(7) 0.084(8) 0.054(7) 0.010(6) -0.014(5) -0.009(6)
C50 0.077(8) 0.080(8) 0.072(8) -0.006(6) 0.005(6) 0.009(7)
C51 0.123(12) 0.060(8) 0.090(10) -0.012(7) 0.005(8) 0.009(8)
C52 0.176(8) 0.182(8) 0.234(9) 0.149(8) 0.086(7) 0.113(7)
C53 0.175(8) 0.190(8) 0.237(9) 0.140(8) 0.086(7) 0.112(8)
C54 0.179(8) 0.192(8) 0.237(9) 0.143(7) 0.085(7) 0.107(7)
C55 0.180(8) 0.196(8) 0.249(8) 0.139(7) 0.084(7) 0.107(7)
C56 0.184(8) 0.191(8) 0.248(9) 0.137(7) 0.085(7) 0.111(7)
C57 0.181(8) 0.186(8) 0.240(9) 0.142(7) 0.087(7) 0.111(8)
C58 0.193(8) 0.207(8) 0.266(9) 0.133(7) 0.076(7) 0.101(7)
C59 0.186(8) 0.192(8) 0.259(10) 0.102(7) 0.045(7) 0.107(7)
C60 0.159(8) 0.189(8) 0.249(10) 0.091(7) 0.042(7) 0.112(7)
C61 0.142(9) 0.182(9) 0.241(11) 0.074(8) 0.031(8) 0.108(8)
C62 0.140(16) 0.147(16) 0.193(18) -0.023(14) 0.045(11) 0.077(14)
C63 0.107(10) 0.070(8) 0.078(9) -0.010(6) 0.016(8) 0.020(7)
C64 0.087(8) 0.058(7) 0.062(7) 0.003(5) 0.005(6) 0.009(6)
C65 0.085(8) 0.063(7) 0.061(7) 0.008(6) -0.001(6) 0.003(6)
C66 0.101(9) 0.068(7) 0.045(6) 0.002(5) -0.015(6) 0.018(7)
C67 0.093(9) 0.074(7) 0.047(7) 0.013(6) -0.007(6) 0.014(7)
C68 0.084(8) 0.063(7) 0.056(7) 0.010(5) -0.013(6) 0.003(6)
C69 0.096(9) 0.065(7) 0.056(7) -0.005(5) 0.007(7) 0.017(7)
C70 0.069(8) 0.114(10) 0.066(8) -0.018(7) -0.014(6) 0.016(7)
C71 0.050(6) 0.075(7) 0.070(8) -0.001(6) -0.011(5) 0.010(5)
C72 0.056(6) 0.078(8) 0.063(7) 0.008(6) -0.008(5) 0.008(6)
C73 0.070(7) 0.087(9) 0.061(7) 0.009(6) 0.008(6) 0.009(7)
C74 0.065(7) 0.087(9) 0.073(8) 0.019(7) 0.004(6) 0.024(6)
C75 0.065(7) 0.090(9) 0.059(7) 0.016(6) 0.007(5) 0.026(6)
C76 0.045(6) 0.067(7) 0.071(8) -0.003(6) -0.007(5) 0.009(5)
C77 0.070(7) 0.086(9) 0.076(8) 0.012(7) 0.005(6) 0.017(7)
C78 0.087(9) 0.080(8) 0.086(10) 0.018(7) 0.001(7) 0.034(7)
C79 0.060(7) 0.065(7) 0.082(9) 0.007(6) -0.002(6) 0.000(6)
C80 0.055(6) 0.073(8) 0.066(7) -0.002(6) 0.006(5) 0.000(6)
C81 0.061(7) 0.072(8) 0.082(9) 0.012(7) 0.002(6) 0.007(6)
C82 0.075(8) 0.063(7) 0.110(11) 0.017(7) 0.011(7) 0.018(6)
C83 0.084(9) 0.063(7) 0.092(10) 0.008(7) -0.003(7) 0.006(7)
C84 0.086(8) 0.056(7) 0.079(9) 0.009(6) 0.017(7) 0.004(6)
C85 0.082(8) 0.062(7) 0.092(10) 0.014(7) 0.002(7) 0.019(6)
C86 0.065(7) 0.052(6) 0.100(9) 0.001(6) -0.010(6) 0.009(5)
C87 0.053(6) 0.063(6) 0.075(8) -0.004(5) -0.016(5) -0.002(5)
C88 0.055(6) 0.045(5) 0.050(6) 0.002(4) -0.005(4) 0.006(4)
C89 0.068(7) 0.036(5) 0.062(6) 0.002(4) -0.015(5) 0.004(5)
C90 0.050(6) 0.059(6) 0.046(6) 0.006(5) -0.011(5) -0.016(5)
C91 0.049(5) 0.044(5) 0.060(6) -0.001(4) -0.008(5) -0.002(4)
C92 0.058(6) 0.047(5) 0.050(6) 0.006(4) -0.007(5) -0.006(5)
C93 0.059(6) 0.044(5) 0.067(7) -0.006(5) -0.016(5) 0.002(5)
C94 0.088(8) 0.050(6) 0.106(10) -0.019(6) -0.037(7) 0.023(6)
C95 0.068(7) 0.069(7) 0.082(9) -0.004(6) -0.020(6) 0.022(6)
C96 0.106(11) 0.103(10) 0.094(11) 0.012(9) 0.013(9) 0.057(9)
C97 0.147(17) 0.207(15) 0.102(15) 0.042(13) 0.025(12) 0.105(12)
C98 0.123(9) 0.256(11) 0.072(7) -0.032(8) -0.020(7) 0.112(9)
C99 0.088(11) 0.148(15) 0.177(19) -0.095(13) -0.054(12) 0.057(11)
C100 0.061(7) 0.075(8) 0.117(11) -0.023(7) -0.033(7) 0.013(6)
C101 0.145(9) 0.265(11) 0.082(7) -0.041(8) -0.021(7) 0.102(9)
C102 0.097(10) 0.136(12) 0.062(8) 0.002(8) -0.006(7) 0.044(9)
C103 0.084(9) 0.105(10) 0.080(9) -0.013(7) -0.013(7) 0.028(8)
C104 0.084(10) 0.128(13) 0.099(11) -0.008(9) -0.017(8) 0.006(8)
C105 0.093(11) 0.162(17) 0.138(15) -0.062(12) -0.035(11) 0.017(10)
C106 0.085(10) 0.138(13) 0.133(14) -0.067(11) -0.030(9) 0.029(10)
C107 0.058(7) 0.104(10) 0.096(10) -0.025(8) -0.022(7) 0.027(7)
C108 0.047(6) 0.083(8) 0.109(11) -0.026(8) -0.003(7) -0.005(6)
C109 0.054(6) 0.061(7) 0.101(9) -0.005(6) -0.005(6) 0.001(5)
C110 0.056(6) 0.073(7) 0.089(9) -0.008(7) -0.021(6) 0.014(6)
C111 0.058(7) 0.071(7) 0.082(9) -0.011(6) -0.003(6) 0.008(6)
C112 0.058(7) 0.100(9) 0.083(9) -0.002(7) -0.005(6) 0.014(7)
C113 0.046(6) 0.090(9) 0.112(11) 0.000(7) -0.012(6) 0.007(6)
C114 0.058(6) 0.054(6) 0.059(7) -0.008(5) -0.004(5) -0.010(5)
C115 0.071(6) 0.039(5) 0.042(5) -0.003(4) -0.002(5) 0.002(5)
C116 0.058(6) 0.048(6) 0.064(7) -0.007(5) -0.014(5) -0.003(5)
C117 0.066(7) 0.050(6) 0.069(7) -0.006(5) -0.012(5) 0.013(5)
C118 0.059(6) 0.050(6) 0.057(6) -0.005(5) -0.010(5) 0.000(5)
C119 0.081(7) 0.042(5) 0.044(6) -0.004(4) -0.010(5) 0.011(5)
C120 0.076(8) 0.056(6) 0.071(8) 0.003(6) -0.016(6) 0.001(6)
C121 0.080(8) 0.062(7) 0.067(7) -0.014(5) -0.017(6) 0.012(6)
C122 0.079(8) 0.041(5) 0.066(7) -0.007(5) -0.004(6) 0.008(5)
C123 0.079(8) 0.061(7) 0.066(8) -0.008(6) -0.011(6) -0.014(6)
C124 0.069(7) 0.054(6) 0.080(8) -0.006(6) -0.007(6) 0.008(6)
C125 0.080(9) 0.185(16) 0.097(11) -0.075(11) 0.013(8) -0.037(10)
C126 0.073(9) 0.179(16) 0.103(12) -0.049(11) 0.009(8) -0.015(10)
C127 0.066(7) 0.074(7) 0.069(8) -0.010(6) -0.005(6) -0.012(6)
C128 0.065(7) 0.110(10) 0.086(10) -0.034(8) -0.012(7) -0.004(7)
C129 0.087(10) 0.093(10) 0.117(12) -0.039(8) 0.006(9) 0.000(8)
C130 0.074(7) 0.060(6) 0.058(7) 0.008(5) -0.012(5) -0.003(5)
C131 0.050(5) 0.047(5) 0.053(6) 0.001(4) -0.008(4) 0.003(4)
C132 0.064(6) 0.060(6) 0.053(6) 0.006(5) -0.005(5) -0.006(5)
C133 0.047(5) 0.047(5) 0.055(6) 0.005(4) -0.012(4) 0.006(4)
C134 0.054(6) 0.056(6) 0.055(6) 0.000(5) -0.007(5) 0.011(5)
C135 0.050(5) 0.041(5) 0.067(7) -0.006(5) -0.017(5) 0.001(4)
C136 0.056(6) 0.055(6) 0.072(7) 0.005(5) -0.007(5) 0.001(5)
C137 0.089(9) 0.048(6) 0.090(9) -0.017(6) -0.010(7) 0.006(6)
C138 0.078(8) 0.067(7) 0.063(7) 0.005(6) -0.006(6) 0.001(6)
C139 0.074(7) 0.057(6) 0.061(7) 0.008(5) -0.013(6) 0.000(6)
C140 0.079(8) 0.082(8) 0.053(7) -0.001(6) -0.012(6) 0.015(7)
C141 0.070(8) 0.110(11) 0.061(8) 0.015(7) -0.001(6) -0.009(8)
C142 0.075(8) 0.059(7) 0.133(13) -0.006(7) -0.011(8) 0.004(7)
C143 0.071(8) 0.056(7) 0.115(11) -0.015(7) -0.009(7) 0.012(6)
C144 0.073(8) 0.107(10) 0.085(10) -0.008(8) -0.026(7) 0.009(8)
C145 0.068(8) 0.092(9) 0.089(10) 0.004(7) -0.012(7) -0.002(7)
C146 0.073(9) 0.098(10) 0.132(14) 0.010(9) -0.026(9) -0.012(8)
C147 0.085(10) 0.092(10) 0.110(12) 0.019(9) -0.019(8) 0.009(8)
C148 0.069(8) 0.109(11) 0.106(12) 0.021(9) 0.010(8) 0.016(8)
C149 0.092(10) 0.091(9) 0.089(10) 0.001(8) -0.005(8) 0.003(8)
C150 0.075(8) 0.092(9) 0.057(7) 0.001(6) -0.004(6) 0.007(7)
C151 0.074(8) 0.067(8) 0.108(11) 0.023(7) 0.010(7) 0.003(7)
C152 0.073(9) 0.102(11) 0.126(12) 0.031(9) -0.003(8) 0.023(8)
C153 0.085(9) 0.066(7) 0.066(8) -0.007(6) 0.011(6) 0.000(7)
C154 0.092(9) 0.070(8) 0.066(8) 0.011(6) 0.001(7) 0.005(7)
C155 0.093(9) 0.066(7) 0.070(8) 0.007(6) 0.013(7) 0.012(7)
C156 0.082(8) 0.071(7) 0.064(8) 0.015(6) 0.007(6) -0.004(6)
C157 0.063(6) 0.037(5) 0.055(6) -0.005(4) -0.011(5) 0.000(4)
C158 0.049(5) 0.058(6) 0.055(6) 0.005(5) -0.012(5) 0.008(5)
C159 0.064(6) 0.048(6) 0.062(7) 0.006(5) -0.015(5) 0.000(5)
C160 0.074(7) 0.060(6) 0.049(6) -0.008(5) -0.012(5) -0.002(5)
C161 0.058(6) 0.053(6) 0.051(6) 0.007(4) -0.008(5) 0.002(5)
C162 0.050(5) 0.049(5) 0.051(6) 0.000(4) -0.007(4) -0.003(4)
C163 0.060(6) 0.052(6) 0.066(7) 0.004(5) -0.019(5) -0.004(5)
C164 0.056(6) 0.049(6) 0.062(7) -0.010(5) -0.009(5) 0.007(5)
C165 0.042(5) 0.046(5) 0.069(7) 0.006(5) -0.005(5) 0.003(4)
C166 0.052(5) 0.046(5) 0.056(6) 0.001(4) -0.012(5) 0.006(4)
C167 0.059(6) 0.040(5) 0.058(6) 0.004(4) -0.016(5) 0.000(4)
C168 0.071(7) 0.053(6) 0.054(6) 0.003(5) -0.009(5) 0.004(5)
C169 0.091(9) 0.046(6) 0.078(9) 0.002(6) -0.019(7) 0.004(6)
C170 0.099(9) 0.055(7) 0.063(8) 0.015(6) -0.024(7) -0.023(6)
C171 0.076(8) 0.078(8) 0.071(8) 0.001(6) 0.000(6) -0.005(6)
C172 0.060(6) 0.058(6) 0.063(7) 0.008(5) -0.005(5) -0.002(5)
O53 0.088(7) 0.190(12) 0.202(13) -0.124(10) 0.036(8) -0.039(7)
O54 0.082(5) 0.070(5) 0.058(5) 0.003(4) -0.009(4) -0.013(4)
N17 0.076(6) 0.065(6) 0.083(7) 0.006(5) -0.002(6) 0.019(5)
C173 0.125(12) 0.064(7) 0.065(8) 0.001(6) -0.007(8) 0.021(7)
C174 0.210(19) 0.102(11) 0.070(10) 0.017(8) 0.005(11) 0.027(12)
N18 0.084(6) 0.106(6) 0.116(7) 0.000(5) -0.013(5) 0.032(5)
C175 0.084(6) 0.113(6) 0.103(7) 0.007(5) -0.016(5) 0.042(6)
C176 0.094(6) 0.118(6) 0.115(7) 0.000(5) -0.013(5) 0.032(6)
N19 0.105(8) 0.109(8) 0.134(10) 0.020(6) 0.036(6) 0.013(6)
C177 0.106(9) 0.111(8) 0.134(10) 0.020(7) 0.035(6) 0.013(6)
C178 0.107(8) 0.112(8) 0.133(10) 0.021(6) 0.034(6) 0.014(6)
N20 0.37(2) 0.40(4) 0.41(3) 0.28(3) -0.263(19) -0.25(3)
C179 0.37(2) 0.40(4) 0.41(3) 0.28(3) -0.262(19) -0.25(3)
C180 0.37(2) 0.40(4) 0.41(3) 0.28(3) -0.261(19) -0.25(3)
N21 0.178(17) 0.164(16) 0.222(14) 0.002(12) 0.002(14) 0.055(12)
C181 0.176(17) 0.163(16) 0.221(14) 0.002(12) 0.001(14) 0.056(12)
C182 0.178(17) 0.166(16) 0.223(14) 0.001(12) 0.001(14) 0.054(12)
N22 0.204(12) 0.147(14) 0.332(17) -0.033(17) -0.069(11) 0.044(14)
C183 0.205(12) 0.143(14) 0.332(17) -0.033(18) -0.069(11) 0.045(14)
C184 0.207(12) 0.146(14) 0.335(17) -0.034(17) -0.072(11) 0.043(14)
N23 0.100(8) 0.112(8) 0.200(10) 0.012(9) -0.033(7) 0.015(6)
C185 0.103(8) 0.114(9) 0.202(10) 0.019(9) -0.035(7) 0.011(7)
C186 0.108(8) 0.119(8) 0.208(10) 0.016(9) -0.034(7) 0.010(6)
N24 0.112(9) 0.264(12) 0.185(10) 0.067(9) 0.031(10) 0.087(11)
C187 0.111(9) 0.264(12) 0.184(11) 0.068(9) 0.030(10) 0.085(11)
C188 0.111(9) 0.265(12) 0.185(11) 0.068(9) 0.030(10) 0.088(11)
N25 0.132(12) 0.184(10) 0.097(8) -0.029(7) 0.006(8) 0.034(9)
C189 0.127(12) 0.185(11) 0.096(8) -0.030(7) 0.002(9) 0.039(9)
C190 0.136(12) 0.192(11) 0.101(8) -0.029(7) 0.002(8) 0.036(9)
N26 0.23(2) 0.148(8) 0.182(16) -0.010(10) 0.015(12) 0.082(14)
C191 0.23(2) 0.148(8) 0.183(16) -0.011(11) 0.011(12) 0.082(14)
C192 0.23(2) 0.156(8) 0.189(16) -0.012(11) 0.011(12) 0.080(14)
N27 0.099(12) 0.28(2) 0.85(4) 0.32(3) -0.089(18) 0.015(11)
C193 0.097(12) 0.28(2) 0.85(4) 0.32(3) -0.090(18) 0.016(12)
C194 0.095(12) 0.28(2) 0.85(4) 0.32(3) -0.090(18) 0.016(12)
Cl1 0.0598(16) 0.0668(17) 0.088(2) 0.0100(15) -0.0088(15) 0.0062(13)
O21 0.079(6) 0.095(7) 0.176(10) -0.052(7) -0.026(6) 0.018(5)
O22 0.083(6) 0.066(5) 0.127(8) 0.026(5) 0.027(5) 0.014(4)
O23 0.076(5) 0.098(6) 0.074(5) 0.014(4) 0.006(4) 0.018(5)
O24 0.080(6) 0.130(8) 0.148(9) 0.055(7) -0.021(6) 0.024(6)
Cl2 0.0754(19) 0.0722(19) 0.078(2) -0.0024(15) -0.0078(16) 0.0017(15)
O25 0.075(5) 0.116(7) 0.076(6) -0.008(5) -0.015(4) 0.026(5)
O26 0.086(6) 0.073(6) 0.145(9) -0.013(5) -0.019(6) 0.012(5)
O27 0.100(7) 0.137(9) 0.152(10) 0.053(8) 0.044(7) 0.010(7)
O28 0.133(8) 0.095(7) 0.097(7) -0.014(5) -0.031(6) -0.003(6)
Cl3 0.080(2) 0.102(3) 0.103(3) 0.002(2) 0.008(2) 0.0072(19)
O29 0.108(9) 0.202(13) 0.157(11) -0.004(9) 0.050(8) 0.031(9)
O30 0.184(13) 0.138(10) 0.188(13) -0.102(9) 0.044(10) -0.049(9)
O31 0.073(7) 0.212(13) 0.166(12) 0.006(9) -0.024(7) 0.006(8)
O32 0.160(12) 0.171(12) 0.283(18) 0.137(13) 0.052(11) 0.076(10)
Cl4 0.098(2) 0.109(3) 0.081(2) 0.011(2) 0.0069(19) 0.028(2)
O33 0.118(8) 0.176(10) 0.074(7) 0.037(7) 0.005(6) 0.019(7)
O34 0.194(14) 0.225(15) 0.171(14) -0.001(11) -0.105(11) -0.004(12)
O35 0.108(9) 0.284(17) 0.124(10) 0.087(11) 0.035(8) 0.019(10)
O36 0.52(3) 0.213(16) 0.152(13) 0.014(12) 0.048(17) 0.26(2)
Cl5 0.106(3) 0.127(3) 0.090(3) 0.015(2) 0.011(2) 0.045(3)
O37 0.203(14) 0.193(13) 0.233(16) -0.132(12) -0.115(12) 0.115(12)
O38 0.28(2) 0.200(15) 0.241(18) 0.046(13) 0.197(17) 0.023(14)
O39 0.33(3) 0.31(2) 0.25(2) 0.18(2) -0.044(19) 0.04(2)
O40 0.205(15) 0.143(11) 0.228(17) -0.081(11) -0.068(13) 0.049(11)
Cl6 0.169(4) 0.124(3) 0.127(3) 0.047(3) -0.045(3) -0.051(3)
O41 0.178(4) 0.138(4) 0.142(4) 0.034(4) -0.037(4) -0.042(4)
O42 0.180(4) 0.139(4) 0.139(4) 0.038(4) -0.037(4) -0.037(4)
O43 0.176(4) 0.137(4) 0.143(4) 0.045(4) -0.039(4) -0.041(4)
O44 0.177(4) 0.141(4) 0.144(4) 0.043(4) -0.038(4) -0.043(4)
Cl7 0.109(3) 0.105(3) 0.114(3) 0.019(2) -0.002(2) 0.053(2)
O45 0.129(4) 0.128(4) 0.127(4) 0.019(3) -0.013(3) 0.037(3)
O46 0.133(4) 0.131(4) 0.132(4) 0.007(3) -0.004(3) 0.038(3)
O47 0.138(4) 0.128(4) 0.134(4) 0.005(3) -0.015(3) 0.044(3)
O48 0.135(4) 0.132(4) 0.133(4) 0.006(3) -0.011(3) 0.039(3)
Cl8 0.206(6) 0.161(5) 0.273(8) 0.023(5) -0.038(5) -0.049(4)
O49 0.212(6) 0.169(6) 0.278(8) 0.017(6) -0.034(5) -0.048(5)
O50 0.213(7) 0.171(6) 0.277(8) 0.021(6) -0.037(6) -0.047(5)
O51 0.211(7) 0.167(6) 0.275(8) 0.025(5) -0.034(6) -0.051(5)
O52 0.214(7) 0.172(6) 0.279(8) 0.020(6) -0.036(5) -0.052(5)

loop_
_atom_type_symbol
_atom_type_description
_atom_type_scat_dispersion_real
_atom_type_scat_dispersion_imag
_atom_type_scat_source
C C 0.0181 0.0091 'International Tables Vol C Tables 4.2.6.8 and 6.1.1.4'
H H 0.0000 0.0000 'International Tables Vol C Tables 4.2.6.8 and 6.1.1.4'
N N 0.0311 0.0180 'International Tables Vol C Tables 4.2.6.8 and 6.1.1.4'
O O 0.0492 0.0322 'International Tables Vol C Tables 4.2.6.8 and 6.1.1.4'
Cl Cl 0.3639 0.7018 'International Tables Vol C Tables 4.2.6.8 and 6.1.1.4'
Zn Zn -1.5491 0.6778 'International Tables Vol C Tables 4.2.6.8 and 6.1.1.4'

loop_
_geom_angle_atom_site_label_1
_geom_angle_atom_site_label_2
_geom_angle_atom_site_label_3
_geom_angle
_geom_angle_site_symmetry_1
_geom_angle_site_symmetry_3
N1 Zn1 N6 99.4(4) . .
N1 Zn1 N7 168.8(3) . .
N6 Zn1 N7 80.4(4) . .
N1 Zn1 N17 91.1(3) . .
N6 Zn1 N17 167.2(4) . .
N7 Zn1 N17 90.7(4) . .
N1 Zn1 O1 75.3(3) . .
N6 Zn1 O1 90.6(3) . .
N7 Zn1 O1 115.9(3) . .
N17 Zn1 O1 84.9(3) . .
N1 Zn1 O5 73.8(3) . .
N6 Zn1 O5 83.2(3) . .
N7 Zn1 O5 95.1(3) . .
N17 Zn1 O5 107.0(3) . .
O1 Zn1 O5 146.9(3) . .
N11 Zn2 N5 169.3(4) . .
N11 Zn2 N10 78.6(3) . .
N5 Zn2 N10 108.1(3) . .
N11 Zn2 O6 113.0(3) . .
N5 Zn2 O6 76.4(4) . .
N10 Zn2 O6 84.9(3) . .
N11 Zn2 O53 89.6(4) . .
N5 Zn2 O53 83.9(4) . .
N10 Zn2 O53 167.9(4) . .
O6 Zn2 O53 97.5(4) . .
N11 Zn2 O10 95.3(3) . .
N5 Zn2 O10 75.7(3) . .
N10 Zn2 O10 98.8(3) . .
O6 Zn2 O10 151.6(3) . .
O53 Zn2 O10 84.8(4) . .
N9 Zn3 O54 89.1(3) . .
N9 Zn3 N15 176.9(3) . .
O54 Zn3 N15 90.0(3) . .
N9 Zn3 N14 102.8(3) . .
O54 Zn3 N14 166.4(3) . .
N15 Zn3 N14 78.4(3) . .
N9 Zn3 O15 75.5(3) . .
O54 Zn3 O15 89.6(3) . .
N15 Zn3 O15 107.4(3) . .
N14 Zn3 O15 87.2(3) . .
N9 Zn3 O11 75.2(3) . .
O54 Zn3 O11 94.4(3) . .
N15 Zn3 O11 102.0(3) . .
N14 Zn3 O11 94.9(3) . .
O15 Zn3 O11 150.4(2) . .
N13 Zn4 N2 106.3(3) . .
N13 Zn4 N3 162.5(4) . .
N2 Zn4 N3 78.8(3) . .
N13 Zn4 N18 93.0(3) . .
N2 Zn4 N18 150.6(4) . .
N3 Zn4 N18 89.4(4) . .
N13 Zn4 O16 74.2(3) . .
N2 Zn4 O16 99.2(3) . .
N3 Zn4 O16 88.5(3) . .
N18 Zn4 O16 107.5(4) . .
N13 Zn4 O20 75.0(3) . .
N2 Zn4 O20 83.2(3) . .
N3 Zn4 O20 122.5(3) . .
N18 Zn4 O20 80.6(4) . .
O16 Zn4 O20 148.5(2) . .
C7 O1 C8 113.7(8) . .
C7 O1 Zn1 111.7(6) . .
C8 O1 Zn1 121.8(7) . .
C15 O2 C16 111.5(10) . .
C18 O3 C17 111.8(9) . .
C19 O4 C20 110.7(8) . .
C1 O5 C27 116.2(7) . .
C1 O5 Zn1 116.3(5) . .
C27 O5 Zn1 127.2(6) . .
C50 O6 C51 114.6(9) . .
C50 O6 Zn2 118.0(7) . .
C51 O6 Zn2 123.9(7) . .
C58 O7 C59 104.9(14) . .
C60 O8 C61 118.8(19) . .
C63 O9 C62 111.8(13) . .
C70 O10 C44 112.6(9) . .
C70 O10 Zn2 132.0(8) . .
C44 O10 Zn2 112.0(7) . .
C93 O11 C94 113.1(8) . .
C93 O11 Zn3 115.9(6) . .
C94 O11 Zn3 130.6(6) . .
C101 O12 C102 120.8(13) . .
C103 O13 C104 107.8(11) . .
C105 O14 C106 116.3(12) . .
C87 O15 C113 109.0(9) . .
C87 O15 Zn3 115.3(6) . .
C113 O15 Zn3 128.5(6) . .
C136 O16 C137 110.1(8) . .
C136 O16 Zn4 116.6(6) . .
C137 O16 Zn4 133.2(6) . .
C145 O17 C144 110.2(9) . .
C147 O18 C146 111.1(11) . .
C148 O19 C149 112.6(10) . .
C130 O20 C156 110.2(7) . .
C130 O20 Zn4 110.1(6) . .
C156 O20 Zn4 128.0(6) . .
C2 N1 C6 120.1(10) . .
C2 N1 Zn1 121.9(7) . .
C6 N1 Zn1 117.9(7) . .
C28 N2 C32 118.6(10) . .
C28 N2 Zn4 124.7(7) . .
C32 N2 Zn4 116.6(7) . .
C33 N3 C37 120.3(9) . .
C33 N3 Zn4 113.5(7) . .
C37 N3 Zn4 125.8(7) . .
C45 N5 C49 118.4(11) . .
C45 N5 Zn2 122.1(9) . .
C49 N5 Zn2 119.1(9) . .
C71 N6 C75 118.3(10) . .
C71 N6 Zn1 127.7(8) . .
C75 N6 Zn1 113.7(8) . .
C80 N7 C76 119.8(10) . .
C80 N7 Zn1 127.6(9) . .
C76 N7 Zn1 112.6(8) . .
C92 N9 C88 120.3(8) . .
C92 N9 Zn3 120.7(7) . .
C88 N9 Zn3 118.8(6) . .
C114 N10 C118 120.2(9) . .
C114 N10 Zn2 125.2(8) . .
C118 N10 Zn2 114.2(6) . .
C119 N11 C123 119.7(11) . .
C119 N11 Zn2 115.8(7) . .
C123 N11 Zn2 123.2(9) . .
C135 N13 C131 118.9(8) . .
C135 N13 Zn4 121.1(6) . .
C131 N13 Zn4 120.0(7) . .
C157 N14 C161 120.0(8) . .
C157 N14 Zn3 125.8(6) . .
C161 N14 Zn3 114.0(6) . .
C166 N15 C162 119.9(7) . .
C166 N15 Zn3 126.0(6) . .
C162 N15 Zn3 114.0(6) . .
O5 C1 C2 109.1(8) . .
N1 C2 C3 121.1(10) . .
N1 C2 C1 118.6(10) . .
C3 C2 C1 120.3(10) . .
C2 C3 C4 119.9(10) . .
C3 C4 C5 117.5(10) . .
C3 C4 C29 119.9(10) . .
C5 C4 C29 122.5(10) . .
C6 C5 C4 120.4(10) . .
N1 C6 C5 120.7(10) . .
N1 C6 C7 117.1(10) . .
C5 C6 C7 122.2(10) . .
O1 C7 C6 107.0(9) . .
O1 C8 C9 106.0(9) . .
C10 C9 C14 119.2(12) . .
C10 C9 C8 121.8(12) . .
C14 C9 C8 119.0(12) . .
C9 C10 C11 121.2(14) . .
C12 C11 C10 121.8(15) . .
C11 C12 C13 119.1(14) . .
C11 C12 C15 121.8(16) . .
C13 C12 C15 118.9(15) . .
C12 C13 C14 121.7(16) . .
C13 C14 C9 116.9(14) . .
O2 C15 C12 108.2(11) . .
O2 C16 C17 105.8(11) . .
O3 C17 C16 112.7(11) . .
O3 C18 C19 110.0(10) . .
O4 C19 C18 110.2(10) . .
O4 C20 C21 110.6(10) . .
C26 C21 C22 114.3(10) . .
C26 C21 C20 122.8(10) . .
C22 C21 C20 122.9(10) . .
C23 C22 C21 123.6(11) . .
C22 C23 C24 121.7(11) . .
C23 C24 C25 116.9(10) . .
C23 C24 C27 118.7(10) . .
C25 C24 C27 124.4(10) . .
C24 C25 C26 121.3(10) . .
C21 C26 C25 122.3(10) . .
O5 C27 C24 113.4(8) . .
N2 C28 C29 122.3(10) . .
C28 C29 C30 116.4(10) . .
C28 C29 C4 122.1(10) . .
C30 C29 C4 121.5(10) . .
C31 C30 C29 119.4(10) . .
C30 C31 C32 120.7(9) . .
C31 C32 N2 122.6(10) . .
C31 C32 C33 123.7(9) . .
N2 C32 C33 113.5(10) . .
N3 C33 C34 119.8(11) . .
N3 C33 C32 117.2(9) . .
C34 C33 C32 122.8(10) . .
C35 C34 C33 118.0(10) . .
C36 C35 C34 122.3(10) . .
C35 C36 C37 117.0(10) . .
C35 C36 C38 121.2(9) . .
C37 C36 C38 121.5(10) . .
N3 C37 C36 122.5(10) . .
C43 C38 C39 119.4(11) . .
C43 C38 C36 123.0(9) . .
C39 C38 C36 117.6(10) . .
C40 C39 C38 119.3(11) . .
C39 C40 C41 121.4(11) . .
N4 C41 C42 122.1(13) . .
N4 C41 C40 119.3(11) . .
C42 C41 C40 118.6(12) . .
C41 C42 C43 120.7(11) . .
C38 C43 C42 120.6(10) . .
O10 C44 C45 109.9(11) . .
N5 C45 C46 123.1(12) . .
N5 C45 C44 115.3(13) . .
C46 C45 C44 121.3(13) . .
C47 C46 C45 120.3(13) . .
C46 C47 C48 116.5(12) . .
C46 C47 C72 121.7(12) . .
C48 C47 C72 121.8(11) . .
C47 C48 C49 119.9(12) . .
N5 C49 C48 121.1(12) . .
N5 C49 C50 118.8(12) . .
C48 C49 C50 119.9(11) . .
O6 C50 C49 105.1(10) . .
O6 C51 C52 113.4(12) . .
C57 C52 C53 121(2) . .
C57 C52 C51 122(3) . .
C53 C52 C51 116(2) . .
C54 C53 C52 117(2) . .
C55 C54 C53 121(3) . .
C54 C55 C56 125(2) . .
C54 C55 C58 118(3) . .
C56 C55 C58 117(2) . .
C55 C56 C57 118(2) . .
C52 C57 C56 118(3) . .
O7 C58 C55 121.1(18) . .
C60 C59 O7 111.5(19) . .
O8 C60 C59 111(2) . .
O8 C61 C62 115(2) . .
O9 C62 C61 110.2(16) . .
O9 C63 C64 109.1(10) . .
C65 C64 C69 117.5(12) . .
C65 C64 C63 119.2(11) . .
C69 C64 C63 123.3(11) . .
C66 C65 C64 121.3(11) . .
C65 C66 C67 121.1(12) . .
C66 C67 C68 115.1(12) . .
C66 C67 C70 120.4(12) . .
C68 C67 C70 124.6(11) . .
C69 C68 C67 124.1(11) . .
C68 C69 C64 120.6(11) . .
O10 C70 C67 113.3(10) . .
N6 C71 C72 124.1(12) . .
C73 C72 C71 117.0(12) . .
C73 C72 C47 119.4(11) . .
C71 C72 C47 123.6(11) . .
C72 C73 C74 120.8(12) . .
C73 C74 C75 118.1(11) . .
N6 C75 C74 121.3(12) . .
N6 C75 C76 114.8(10) . .
C74 C75 C76 123.8(11) . .
N7 C76 C77 120.5(11) . .
N7 C76 C75 118.2(11) . .
C77 C76 C75 121.2(11) . .
C78 C77 C76 117.8(12) . .
C79 C78 C77 123.0(12) . .
C78 C79 C80 114.6(12) . .
C78 C79 C81 123.8(12) . .
C80 C79 C81 121.6(12) . .
N7 C80 C79 124.0(11) . .
C86 C81 C82 117.3(13) . .
C86 C81 C79 118.7(12) . .
C82 C81 C79 123.8(12) . .
C81 C82 C83 122.6(13) . .
C82 C83 C84 117.7(13) . .
C85 C84 N8 121.5(13) . .
C85 C84 C83 119.6(12) . .
N8 C84 C83 118.8(13) . .
C86 C85 C84 120.8(12) . .
C81 C86 C85 121.9(13) . .
O15 C87 C88 110.9(9) . .
N9 C88 C89 120.2(9) . .
N9 C88 C87 118.3(8) . .
C89 C88 C87 121.4(10) . .
C90 C89 C88 118.6(10) . .
C89 C90 C91 119.5(9) . .
C89 C90 C115 118.3(10) . .
C91 C90 C115 122.2(9) . .
C92 C91 C90 118.7(10) . .
N9 C92 C91 122.6(11) . .
N9 C92 C93 118.3(8) . .
C91 C92 C93 119.0(9) . .
O11 C93 C92 109.6(8) . .
O11 C94 C95 109.9(9) . .
C100 C95 C96 116.0(13) . .
C100 C95 C94 120.8(12) . .
C96 C95 C94 123.2(12) . .
C97 C96 C95 126.5(17) . .
C98 C97 C96 117(2) . .
C97 C98 C99 124.6(18) . .
C97 C98 C101 122(2) . .
C99 C98 C101 114(2) . .
C98 C99 C100 115.5(15) . .
C95 C100 C99 119.9(14) . .
O12 C101 C98 117.5(16) . .
O12 C102 C103 110.7(11) . .
O13 C103 C102 105.2(11) . .
O13 C104 C105 105.9(13) . .
O14 C105 C104 113.0(14) . .
O14 C106 C107 106.4(12) . .
C112 C107 C108 116.4(12) . .
C112 C107 C106 120.8(15) . .
C108 C107 C106 122.9(13) . .
C107 C108 C109 124.2(11) . .
C110 C109 C108 116.8(12) . .
C109 C110 C111 119.4(11) . .
C109 C110 C113 118.6(12) . .
C111 C110 C113 121.9(11) . .
C112 C111 C110 122.3(11) . .
C111 C112 C107 120.9(13) . .
O15 C113 C110 109.6(10) . .
N10 C114 C115 121.4(10) . .
C116 C115 C114 117.2(8) . .
C116 C115 C90 122.7(9) . .
C114 C115 C90 119.9(9) . .
C115 C116 C117 119.7(10) . .
C118 C117 C116 119.7(11) . .
N10 C118 C117 121.7(9) . .
N10 C118 C119 113.7(9) . .
C117 C118 C119 124.7(11) . .
N11 C119 C120 119.7(9) . .
N11 C119 C118 117.1(10) . .
C120 C119 C118 123.1(11) . .
C119 C120 C121 121.0(12) . .
C120 C121 C122 118.8(11) . .
C123 C122 C121 116.3(10) . .
C123 C122 C124 118.4(11) . .
C121 C122 C124 125.1(10) . .
N11 C123 C122 124.2(12) . .
C129 C124 C125 115.8(11) . .
C129 C124 C122 124.7(12) . .
C125 C124 C122 119.5(11) . .
C124 C125 C126 120.5(14) . .
C127 C126 C125 120.8(14) . .
C128 C127 C126 119.2(12) . .
C128 C127 N12 121.1(12) . .
C126 C127 N12 119.7(12) . .
C127 C128 C129 120.6(13) . .
C124 C129 C128 123.1(14) . .
O20 C130 C131 108.0(8) . .
N13 C131 C132 121.2(9) . .
N13 C131 C130 117.5(8) . .
C132 C131 C130 121.2(9) . .
C133 C132 C131 121.2(9) . .
C132 C133 C134 117.3(9) . .
C132 C133 C158 122.3(9) . .
C134 C133 C158 120.4(9) . .
C135 C134 C133 118.7(9) . .
N13 C135 C134 122.6(9) . .
N13 C135 C136 119.0(9) . .
C134 C135 C136 118.4(10) . .
O16 C136 C135 108.9(9) . .
O16 C137 C138 109.6(10) . .
C143 C138 C139 118.9(11) . .
C143 C138 C137 119.9(12) . .
C139 C138 C137 121.2(10) . .
C138 C139 C140 121.4(11) . .
C141 C140 C139 118.2(13) . .
C140 C141 C142 121.0(12) . .
C140 C141 C144 118.8(14) . .
C142 C141 C144 120.0(12) . .
C143 C142 C141 117.5(11) . .
C138 C143 C142 122.8(13) . .
O17 C144 C141 109.9(10) . .
O17 C145 C146 110.7(11) . .
O18 C146 C145 118.4(11) . .
O18 C147 C148 112.2(13) . .
O19 C148 C147 108.9(11) . .
O19 C149 C150 107.5(11) . .
C151 C150 C155 117.2(11) . .
C151 C150 C149 121.2(12) . .
C155 C150 C149 121.5(13) . .
C150 C151 C152 122.2(12) . .
C153 C152 C151 120.1(13) . .
C154 C153 C152 116.5(11) . .
C154 C153 C156 121.2(12) . .
C152 C153 C156 122.3(13) . .
C155 C154 C153 122.6(12) . .
C154 C155 C150 121.2(13) . .
O20 C156 C153 109.5(9) . .
N14 C157 C158 123.2(8) . .
C157 C158 C159 117.9(9) . .
C157 C158 C133 120.8(8) . .
C159 C158 C133 121.3(9) . .
C160 C159 C158 119.2(9) . .
C159 C160 C161 120.7(9) . .
N14 C161 C160 118.9(9) . .
N14 C161 C162 117.6(8) . .
C160 C161 C162 123.4(9) . .
N15 C162 C163 119.4(9) . .
N15 C162 C161 115.8(8) . .
C163 C162 C161 124.7(9) . .
C164 C163 C162 119.6(10) . .
C163 C164 C165 121.5(9) . .
C166 C165 C164 115.0(9) . .
C166 C165 C167 120.5(9) . .
C164 C165 C167 124.5(8) . .
N15 C166 C165 124.3(9) . .
C172 C167 C168 117.6(9) . .
C172 C167 C165 122.2(9) . .
C168 C167 C165 120.2(10) . .
C169 C168 C167 118.9(11) . .
C170 C169 C168 122.6(11) . .
C169 C170 N16 122.3(12) . .
C169 C170 C171 118.2(10) . .
N16 C170 C171 119.5(13) . .
C172 C171 C170 120.2(12) . .
C171 C172 C167 122.5(11) . .
C173 N17 Zn1 171.5(11) . .
N17 C173 C174 178.8(15) . .
C175 N18 Zn4 163.3(12) . .
N18 C175 C176 173.1(17) . .
N19 C177 C178 176(2) . .
N20 C179 C180 158(5) . .
N21 C181 C182 171(4) . .
N22 C183 C184 160(3) . .
N23 C185 C186 154(3) . .
N24 C187 C188 178(3) . .
N25 C189 C190 178(3) . .
N26 C191 C192 157(4) . .
N27 C193 C194 140(4) . .
O24 Cl1 O22 109.3(6) . .
O24 Cl1 O21 109.8(7) . .
O22 Cl1 O21 110.4(6) . .
O24 Cl1 O23 109.8(6) . .
O22 Cl1 O23 109.6(5) . .
O21 Cl1 O23 108.0(5) . .
O28 Cl2 O27 110.7(7) . .
O28 Cl2 O25 108.3(6) . .
O27 Cl2 O25 109.0(6) . .
O28 Cl2 O26 108.8(6) . .
O27 Cl2 O26 111.0(7) . .
O25 Cl2 O26 109.0(5) . .
O30 Cl3 O32 108.9(11) . .
O30 Cl3 O31 116.1(10) . .
O32 Cl3 O31 106.1(8) . .
O30 Cl3 O29 107.2(8) . .
O32 Cl3 O29 108.8(9) . .
O31 Cl3 O29 109.6(8) . .
O34 Cl4 O36 110.5(12) . .
O34 Cl4 O35 109.1(10) . .
O36 Cl4 O35 106.5(11) . .
O34 Cl4 O33 113.9(8) . .
O36 Cl4 O33 108.6(8) . .
O35 Cl4 O33 108.0(7) . .
O39 Cl5 O38 122.6(16) . .
O39 Cl5 O37 104.9(14) . .
O38 Cl5 O37 105.9(11) . .
O39 Cl5 O40 114.8(11) . .
O38 Cl5 O40 100.9(11) . .
O37 Cl5 O40 106.8(9) . .
O43 Cl6 O42 124.2(12) . .
O43 Cl6 O44 111.2(8) . .
O42 Cl6 O44 110.5(8) . .
O43 Cl6 O41 103.5(8) . .
O42 Cl6 O41 99.2(8) . .
O44 Cl6 O41 105.6(10) . .
O47 Cl7 O45 120.4(8) . .
O47 Cl7 O46 130.4(8) . .
O45 Cl7 O46 104.3(7) . .
O47 Cl7 O48 103.0(7) . .
O45 Cl7 O48 96.2(6) . .
O46 Cl7 O48 91.6(7) . .
O52 Cl8 O51 126.5(15) . .
O52 Cl8 O49 136.8(15) . .
O51 Cl8 O49 91.8(11) . .
O52 Cl8 O50 97.1(11) . .
O51 Cl8 O50 107.1(14) . .
O49 Cl8 O50 87.9(11) . .

loop_
_geom_bond_atom_site_label_1
_geom_bond_atom_site_label_2
_geom_bond_distance
_geom_bond_site_symmetry_2
Zn1 N1 2.057(9) .
Zn1 N6 2.084(10) .
Zn1 N7 2.085(9) .
Zn1 N17 2.149(11) .
Zn1 O1 2.204(7) .
Zn1 O5 2.268(6) .
Zn2 N11 2.032(10) .
Zn2 N5 2.011(10) .
Zn2 N10 2.124(8) .
Zn2 O6 2.147(8) .
Zn2 O53 2.182(9) .
Zn2 O10 2.251(7) .
Zn3 N9 2.075(7) .
Zn3 O54 2.082(7) .
Zn3 N15 2.112(7) .
Zn3 N14 2.111(8) .
Zn3 O15 2.234(8) .
Zn3 O11 2.241(7) .
Zn4 N13 2.043(8) .
Zn4 N2 2.063(9) .
Zn4 N3 2.079(8) .
Zn4 N18 2.199(11) .
Zn4 O16 2.245(8) .
Zn4 O20 2.291(7) .
O1 C7 1.431(12) .
O1 C8 1.464(12) .
O2 C15 1.415(14) .
O2 C16 1.429(13) .
O3 C18 1.418(13) .
O3 C17 1.455(13) .
O4 C19 1.407(11) .
O4 C20 1.459(13) .
O5 C1 1.433(11) .
O5 C27 1.459(10) .
O6 C50 1.443(13) .
O6 C51 1.453(14) .
O7 C58 1.314(14) .
O7 C59 1.59(2) .
O8 C60 1.31(2) .
O8 C61 1.38(2) .
O9 C63 1.412(15) .
O9 C62 1.432(17) .
O10 C70 1.411(13) .
O10 C44 1.420(14) .
O11 C93 1.440(10) .
O11 C94 1.469(12) .
O12 C101 1.200(17) .
O12 C102 1.412(14) .
O13 C103 1.443(14) .
O13 C104 1.438(15) .
O14 C105 1.412(16) .
O14 C106 1.403(16) .
O15 C87 1.409(11) .
O15 C113 1.482(12) .
O16 C136 1.408(11) .
O16 C137 1.491(12) .
O17 C145 1.415(13) .
O17 C144 1.407(14) .
O18 C147 1.378(16) .
O18 C146 1.414(16) .
O19 C148 1.402(13) .
O19 C149 1.408(14) .
O20 C130 1.451(11) .
O20 C156 1.448(12) .
N1 C2 1.343(13) .
N1 C6 1.354(12) .
N2 C28 1.348(13) .
N2 C32 1.344(11) .
N3 C33 1.360(13) .
N3 C37 1.368(13) .
N4 C41 1.376(14) .
N5 C45 1.328(15) .
N5 C49 1.340(13) .
N6 C71 1.330(14) .
N6 C75 1.365(13) .
N7 C80 1.306(13) .
N7 C76 1.346(13) .
N8 C84 1.396(15) .
N9 C92 1.335(12) .
N9 C88 1.363(12) .
N10 C114 1.341(11) .
N10 C118 1.357(13) .
N11 C119 1.346(13) .
N11 C123 1.343(12) .
N12 C127 1.387(13) .
N13 C135 1.332(12) .
N13 C131 1.357(12) .
N14 C157 1.332(10) .
N14 C161 1.353(11) .
N15 C166 1.327(11) .
N15 C162 1.378(12) .
N16 C170 1.391(13) .
C1 C2 1.484(13) .
C2 C3 1.376(14) .
C3 C4 1.410(13) .
C4 C5 1.380(14) .
C4 C29 1.480(14) .
C5 C6 1.384(14) .
C6 C7 1.500(15) .
C8 C9 1.498(15) .
C9 C10 1.370(17) .
C9 C14 1.434(16) .
C10 C11 1.365(16) .
C11 C12 1.356(18) .
C12 C13 1.38(2) .
C12 C15 1.522(18) .
C13 C14 1.416(17) .
C16 C17 1.517(17) .
C18 C19 1.471(15) .
C20 C21 1.477(14) .
C21 C26 1.372(13) .
C21 C22 1.406(15) .
C22 C23 1.346(14) .
C23 C24 1.357(14) .
C24 C25 1.385(14) .
C24 C27 1.494(13) .
C25 C26 1.385(13) .
C28 C29 1.417(15) .
C29 C30 1.425(13) .
C30 C31 1.356(14) .
C31 C32 1.355(15) .
C32 C33 1.470(15) .
C33 C34 1.398(13) .
C34 C35 1.412(14) .
C35 C36 1.361(14) .
C36 C37 1.383(13) .
C36 C38 1.456(14) .
C38 C43 1.364(14) .
C38 C39 1.411(13) .
C39 C40 1.399(15) .
C40 C41 1.400(16) .
C41 C42 1.368(14) .
C42 C43 1.425(15) .
C44 C45 1.517(16) .
C45 C46 1.375(17) .
C46 C47 1.360(15) .
C47 C48 1.416(16) .
C47 C72 1.465(16) .
C48 C49 1.394(17) .
C49 C50 1.512(16) .
C51 C52 1.49(2) .
C52 C57 1.37(3) .
C52 C53 1.41(3) .
C53 C54 1.40(2) .
C54 C55 1.31(3) .
C55 C56 1.33(3) .
C55 C58 1.490(16) .
C56 C57 1.47(2) .
C59 C60 1.45(2) .
C61 C62 1.50(3) .
C63 C64 1.513(17) .
C64 C65 1.373(15) .
C64 C69 1.387(15) .
C65 C66 1.386(16) .
C66 C67 1.378(15) .
C67 C68 1.413(16) .
C67 C70 1.471(16) .
C68 C69 1.311(15) .
C71 C72 1.394(15) .
C72 C73 1.385(15) .
C73 C74 1.387(16) .
C74 C75 1.408(15) .
C75 C76 1.481(15) .
C76 C77 1.410(15) .
C77 C78 1.366(16) .
C78 C79 1.371(16) .
C79 C80 1.425(15) .
C79 C81 1.469(17) .
C81 C86 1.367(15) .
C81 C82 1.391(16) .
C82 C83 1.412(17) .
C83 C84 1.377(16) .
C84 C85 1.402(16) .
C85 C86 1.363(16) .
C87 C88 1.486(13) .
C88 C89 1.401(12) .
C89 C90 1.388(14) .
C90 C91 1.407(14) .
C90 C115 1.485(12) .
C91 C92 1.354(12) .
C92 C93 1.513(14) .
C94 C95 1.472(16) .
C95 C100 1.370(15) .
C95 C96 1.371(16) .
C96 C97 1.31(2) .
C97 C98 1.31(3) .
C98 C99 1.38(3) .
C98 C101 1.58(2) .
C99 C100 1.45(2) .
C102 C103 1.491(16) .
C104 C105 1.45(2) .
C106 C107 1.515(17) .
C107 C112 1.375(16) .
C107 C108 1.359(17) .
C108 C109 1.419(16) .
C109 C110 1.360(14) .
C110 C111 1.373(15) .
C110 C113 1.513(16) .
C111 C112 1.358(15) .
C114 C115 1.429(13) .
C115 C116 1.402(14) .
C116 C117 1.399(12) .
C117 C118 1.366(14) .
C118 C119 1.467(12) .
C119 C120 1.362(15) .
C120 C121 1.403(13) .
C121 C122 1.404(15) .
C122 C123 1.372(15) .
C122 C124 1.502(14) .
C124 C129 1.356(16) .
C124 C125 1.390(17) .
C125 C126 1.400(17) .
C126 C127 1.359(17) .
C127 C128 1.319(16) .
C128 C129 1.390(16) .
C130 C131 1.491(13) .
C131 C132 1.370(12) .
C132 C133 1.390(13) .
C133 C134 1.399(13) .
C133 C158 1.487(12) .
C134 C135 1.402(12) .
C135 C136 1.484(13) .
C137 C138 1.543(15) .
C138 C143 1.340(14) .
C138 C139 1.399(16) .
C139 C140 1.361(15) .
C140 C141 1.396(16) .
C141 C142 1.405(18) .
C141 C144 1.542(16) .
C142 C143 1.371(16) .
C145 C146 1.471(17) .
C147 C148 1.467(18) .
C149 C150 1.489(15) .
C150 C151 1.358(17) .
C150 C155 1.415(15) .
C151 C152 1.400(16) .
C152 C153 1.411(16) .
C153 C154 1.393(17) .
C153 C156 1.472(15) .
C154 C155 1.347(15) .
C157 C158 1.373(12) .
C158 C159 1.389(13) .
C159 C160 1.366(12) .
C160 C161 1.402(13) .
C161 C162 1.441(12) .
C162 C163 1.380(12) .
C163 C164 1.372(12) .
C164 C165 1.411(13) .
C165 C166 1.382(12) .
C165 C167 1.462(12) .
C167 C172 1.366(14) .
C167 C168 1.428(13) .
C168 C169 1.398(13) .
C169 C170 1.349(17) .
C170 C171 1.409(17) .
C171 C172 1.374(14) .
N17 C173 1.153(14) .
C173 C174 1.463(18) .
N18 C175 1.129(11) .
C175 C176 1.416(12) .
N19 C177 1.088(13) .
C177 C178 1.436(13) .
N20 C179 1.049(16) .
C179 C180 1.423(17) .
N21 C181 1.054(14) .
C181 C182 1.416(14) .
N22 C183 1.043(14) .
C183 C184 1.396(15) .
N23 C185 1.031(13) .
C185 C186 1.461(14) .
N24 C187 1.072(13) .
C187 C188 1.406(13) .
N25 C189 1.040(14) .
C189 C190 1.415(14) .
N26 C191 1.038(15) .
C191 C192 1.420(15) .
N27 C193 1.074(15) .
C193 C194 1.427(17) .
Cl1 O24 1.392(9) .
Cl1 O22 1.426(7) .
Cl1 O21 1.429(9) .
Cl1 O23 1.436(8) .
Cl2 O28 1.415(9) .
Cl2 O27 1.415(9) .
Cl2 O25 1.453(8) .
Cl2 O26 1.459(9) .
Cl3 O30 1.331(10) .
Cl3 O32 1.408(11) .
Cl3 O31 1.434(10) .
Cl3 O29 1.439(11) .
Cl4 O34 1.395(12) .
Cl4 O36 1.389(13) .
Cl4 O35 1.400(10) .
Cl4 O33 1.418(10) .
Cl5 O39 1.262(17) .
Cl5 O38 1.288(13) .
Cl5 O37 1.342(12) .
Cl5 O40 1.442(13) .
Cl6 O43 1.324(14) .
Cl6 O42 1.330(13) .
Cl6 O44 1.451(13) .
Cl6 O41 1.534(14) .
Cl7 O47 1.289(11) .
Cl7 O45 1.361(10) .
Cl7 O46 1.393(12) .
Cl7 O48 1.555(11) .
Cl8 O52 1.326(15) .
Cl8 O51 1.320(18) .
Cl8 O49 1.383(15) .
Cl8 O50 1.58(2) .
